data_1546181
loop_
_publ_author_name
'Kirk, Martin L.'
'Shultz, David A.'
'Zhang, Jinyuan'
'Dangi, Ranjana'
'Ingersol, Laura'
'Yang, Jing'
'Finney, Nathaniel S.'
'Sommer, Roger D.'
'Wojtas, Lukasz'

_publ_section_title
;
 Heterospin biradicals provide insight into molecular conductance and
 rectification
;
_journal_name_full 'Chem. Sci.'
_journal_paper_doi 10.1039/C7SC00073A
_journal_year 2017
_chemical_formula_sum 'C65 H74 B N9 O4.28 S Zn'
_chemical_formula_weight 1158.01
_space_group_crystal_system monoclinic
_space_group_IT_number 14
_space_group_name_Hall '-P 2ybc'
_space_group_name_H-M_alt 'P 1 21/c 1'
_symmetry_space_group_name_Hall '-P 2ybc'
_symmetry_space_group_name_H-M 'P 1 21/c 1'
_atom_sites_solution_hydrogens geom
_audit_creation_method SHELXL-2016/6
_audit_update_record
;
2017-01-06 deposited with the CCDC.
2017-05-16 downloaded from the CCDC.
;
_cell_angle_alpha 90
_cell_angle_beta 91.6616(12)
_cell_angle_gamma 90
_cell_formula_units_Z 8
_cell_length_a 13.6329(4)
_cell_length_b 14.5215(4)
_cell_length_c 63.8849(18)
_cell_measurement_reflns_used 9878
_cell_measurement_temperature 100(2)
_cell_measurement_theta_max 66.9
_cell_measurement_theta_min 3.34
_cell_volume 12642.0(6)
_computing_structure_refinement 'SHELXL-2016/6 (Sheldrick, 2016)'
_diffrn_ambient_temperature 100(2)
_diffrn_measured_fraction_theta_full 0.990
_diffrn_measured_fraction_theta_max 0.971
_diffrn_measurement_device_type 'Bruker D8 Venture PHOTON 100 CMOS'
_diffrn_measurement_method 'omega scans'
_diffrn_radiation_monochromator mirrors
_diffrn_radiation_type CuK\a
_diffrn_radiation_wavelength 1.54178
_diffrn_reflns_av_R_equivalents 0.0511
_diffrn_reflns_av_unetI/netI 0.0456
_diffrn_reflns_Laue_measured_fraction_full 0.990
_diffrn_reflns_Laue_measured_fraction_max 0.971
_diffrn_reflns_limit_h_max 15
_diffrn_reflns_limit_h_min -16
_diffrn_reflns_limit_k_max 17
_diffrn_reflns_limit_k_min -17
_diffrn_reflns_limit_l_max 75
_diffrn_reflns_limit_l_min -76
_diffrn_reflns_number 103469
_diffrn_reflns_point_group_measured_fraction_full 0.990
_diffrn_reflns_point_group_measured_fraction_max 0.971
_diffrn_reflns_theta_full 66.500
_diffrn_reflns_theta_max 67.145
_diffrn_reflns_theta_min 2.768
_diffrn_source 'INCOATEC Imus micro-focus source'
_exptl_absorpt_coefficient_mu 1.269
_exptl_absorpt_correction_T_max 1.0000
_exptl_absorpt_correction_T_min 0.8892
_exptl_absorpt_correction_type multi-scan
_exptl_absorpt_process_details
;
 SADABS 2016/2: Krause, L., Herbst-Irmer, R., Sheldrick G.M. & Stalke D.,
 J. Appl. Cryst. 48 (2015) 3-10
;
_exptl_crystal_colour brown
_exptl_crystal_density_diffrn 1.217
_exptl_crystal_density_method 'not measured'
_exptl_crystal_description rod
_exptl_crystal_F_000 4898
_exptl_crystal_preparation ', Magnetic properties'
_exptl_crystal_size_max 0.130
_exptl_crystal_size_mid 0.090
_exptl_crystal_size_min 0.040
_refine_diff_density_max 0.972
_refine_diff_density_min -0.498
_refine_diff_density_rms 0.091
_refine_ls_extinction_method none
_refine_ls_goodness_of_fit_ref 1.131
_refine_ls_hydrogen_treatment constr
_refine_ls_matrix_type full
_refine_ls_number_parameters 1635
_refine_ls_number_reflns 21677
_refine_ls_number_restraints 595
_refine_ls_restrained_S_all 1.125
_refine_ls_R_factor_all 0.1018
_refine_ls_R_factor_gt 0.0901
_refine_ls_shift/su_max 0.002
_refine_ls_shift/su_mean 0.000
_refine_ls_structure_factor_coef Fsqd
_refine_ls_weighting_details 'w=1/[\s^2^(Fo^2^)+(0.0455P)^2^+49.0908P] where P=(Fo^2^+2Fc^2^)/3'
_refine_ls_weighting_scheme calc
_refine_ls_wR_factor_gt 0.2021
_refine_ls_wR_factor_ref 0.2082
_reflns_Friedel_coverage 0.000
_reflns_number_gt 18609
_reflns_number_total 21677
_reflns_threshold_expression 'I > 2\s(I)'
_cod_data_source_file c7sc00073a2.cif
_cod_data_source_block SQ_PT_NN_4th_0m
_cod_database_code 1546181
_shelx_shelxl_version_number 2016/6
_shelx_space_group_comment
;
The symmetry employed for this shelxl refinement is uniquely defined
by the following loop, which should always be used as a source of
symmetry information in preference to the above space-group names.
They are only intended as comments.
;
_shelx_estimated_absorpt_t_min 0.852
_shelx_estimated_absorpt_t_max 0.951

loop_
_space_group_symop_operation_xyz
'x, y, z'
'-x, y+1/2, -z+1/2'
'-x, -y, -z'
'x, -y-1/2, z-1/2'

loop_
_atom_site_label
_atom_site_type_symbol
_atom_site_fract_x
_atom_site_fract_y
_atom_site_fract_z
_atom_site_U_iso_or_equiv
_atom_site_adp_type
_atom_site_occupancy
_atom_site_site_symmetry_order
_atom_site_calc_flag
_atom_site_refinement_flags_posn
_atom_site_refinement_flags_adp
_atom_site_refinement_flags_occupancy
_atom_site_disorder_assembly
_atom_site_disorder_group
Zn1 Zn 0.87507(5) 0.86278(5) 0.55102(2) 0.03844(18) Uani 1 1 d . . . . .
O2 O 0.7617(3) 0.7832(3) 0.54746(6) 0.0431(9) Uani 1 1 d . . . . .
O3 O 0.7725(2) 0.9308(2) 0.57168(6) 0.0401(8) Uani 1 1 d . . . . .
C4 C 0.6154(4) 0.9965(4) 0.59846(9) 0.0417(13) Uani 1 1 d . . . . .
C5 C 0.5200(4) 1.0094(5) 0.61038(11) 0.0572(17) Uani 1 1 d . . . . .
H5A H 0.464727 1.015963 0.600349 0.086 Uiso 1 1 calc R U . . .
H5B H 0.525210 1.064808 0.619102 0.086 Uiso 1 1 calc R U . . .
H5C H 0.509352 0.955621 0.619300 0.086 Uiso 1 1 calc R U . . .
C6 C 0.7009(4) 0.9864(4) 0.61448(10) 0.0490(14) Uani 1 1 d . . . . .
H6A H 0.692265 0.929947 0.622620 0.074 Uiso 1 1 calc R U . . .
H6B H 0.702123 1.039628 0.623913 0.074 Uiso 1 1 calc R U . . .
H6C H 0.762873 0.983191 0.607113 0.074 Uiso 1 1 calc R U . . .
C7 C 0.6296(4) 1.0817(4) 0.58489(11) 0.0536(16) Uani 1 1 d . . . . .
H7A H 0.690799 1.075827 0.577333 0.080 Uiso 1 1 calc R U . . .
H7B H 0.632719 1.136608 0.593801 0.080 Uiso 1 1 calc R U . . .
H7C H 0.574311 1.087350 0.574813 0.080 Uiso 1 1 calc R U . . .
C8 C 0.5287(4) 0.8569(4) 0.58269(9) 0.0407(12) Uani 1 1 d . . . . .
H8 H 0.472864 0.873802 0.590376 0.049 Uiso 1 1 calc R U . . .
C9 C 0.6097(4) 0.9111(4) 0.58439(9) 0.0362(11) Uani 1 1 d . . . . .
C10 C 0.6939(4) 0.8861(3) 0.57187(8) 0.0357(11) Uani 1 1 d . . . . .
C11 C 0.6867(4) 0.8033(4) 0.55854(9) 0.0384(12) Uani 1 1 d . . . . .
C12 C 0.5999(4) 0.7512(4) 0.55803(9) 0.0396(12) Uani 1 1 d . . . . .
H12 H 0.594776 0.698311 0.549301 0.048 Uiso 1 1 calc R U . . .
C13 C 0.5226(4) 0.7759(4) 0.57002(9) 0.0378(12) Uani 1 1 d . . . . .
C14 C 0.4318(4) 0.7214(4) 0.57020(9) 0.0398(12) Uani 1 1 d . . . . .
C15 C 0.4271(4) 0.6312(4) 0.56334(10) 0.0467(14) Uani 1 1 d . . . . .
H15 H 0.483935 0.602226 0.558144 0.056 Uiso 1 1 calc R U . . .
C16 C 0.3402(4) 0.5832(4) 0.56402(10) 0.0478(14) Uani 1 1 d . . . . .
H16 H 0.336917 0.521154 0.559351 0.057 Uiso 1 1 calc R U . . .
C17 C 0.2571(4) 0.6261(4) 0.57157(9) 0.0381(12) Uani 1 1 d . . . . .
C18 C 0.2682(4) 0.7169(4) 0.57838(10) 0.0475(14) Uani 1 1 d . . . . .
H18 H 0.212344 0.747067 0.583670 0.057 Uiso 1 1 calc R U . . .
N19 N 0.3520(3) 0.7641(3) 0.57796(8) 0.0458(11) Uani 1 1 d . . . . .
C20 C 0.1641(4) 0.5784(4) 0.57361(9) 0.0382(12) Uani 1 1 d . . . . .
S21 S 0.16020(9) 0.46117(9) 0.57204(2) 0.0403(3) Uani 1 1 d . . . . .
C22 C 0.0374(4) 0.4616(4) 0.57737(9) 0.0413(12) Uani 1 1 d . . . . .
C23 C 0.0018(4) 0.5495(4) 0.57987(9) 0.0434(13) Uani 1 1 d . . . . .
H23 H -0.064479 0.562935 0.582915 0.052 Uiso 1 1 calc R U . . .
C24 C 0.0722(4) 0.6153(4) 0.57748(9) 0.0424(13) Uani 1 1 d . . . . .
H24 H 0.059647 0.679522 0.578368 0.051 Uiso 1 1 calc R U . . .
C25 C -0.0129(4) 0.3772(4) 0.58090(9) 0.0393(12) Uani 1 1 d . . . . .
N26 N 0.0267(3) 0.2926(3) 0.57829(8) 0.0435(11) Uani 1 1 d . . . . .
C27 C -0.0328(4) 0.2195(4) 0.58882(9) 0.0441(13) Uani 1 1 d . . . . .
C28 C -0.1342(4) 0.2689(4) 0.58837(10) 0.0483(14) Uani 1 1 d . . . . .
N29 N -0.1036(3) 0.3681(3) 0.58840(8) 0.0458(11) Uani 1 1 d . . . . .
O30 O -0.1632(3) 0.4330(3) 0.59264(8) 0.0585(12) Uani 1 1 d . . . . .
O31 O 0.1121(3) 0.2771(3) 0.57148(7) 0.0522(10) Uani 1 1 d . . . . .
C32 C 0.0128(5) 0.2076(5) 0.61043(10) 0.0545(15) Uani 1 1 d . . . . .
H32A H 0.081426 0.188590 0.609285 0.082 Uiso 1 1 calc R U . . .
H32B H -0.023249 0.160413 0.618016 0.082 Uiso 1 1 calc R U . . .
H32C H 0.009938 0.266122 0.618030 0.082 Uiso 1 1 calc R U . . .
C33 C -0.0299(5) 0.1314(4) 0.57630(10) 0.0561(16) Uani 1 1 d . . . . .
H33A H -0.052028 0.143657 0.561835 0.084 Uiso 1 1 calc R U . . .
H33B H -0.073260 0.085699 0.582523 0.084 Uiso 1 1 calc R U . . .
H33C H 0.037349 0.107572 0.576416 0.084 Uiso 1 1 calc R U . . .
C34 C -0.1945(4) 0.2505(4) 0.60741(10) 0.0537(15) Uani 1 1 d . . . . .
H34A H -0.159406 0.273338 0.619959 0.081 Uiso 1 1 calc R U . . .
H34B H -0.205491 0.184060 0.608762 0.081 Uiso 1 1 calc R U . . .
H34C H -0.257875 0.282030 0.605842 0.081 Uiso 1 1 calc R U . . .
C35 C -0.1943(4) 0.2550(5) 0.56797(10) 0.0559(16) Uani 1 1 d . . . . .
H35A H -0.253124 0.293759 0.568125 0.084 Uiso 1 1 calc R U . . .
H35B H -0.213652 0.190227 0.566696 0.084 Uiso 1 1 calc R U . . .
H35C H -0.154512 0.272181 0.556046 0.084 Uiso 1 1 calc R U . . .
N36 N 0.9826(3) 0.7878(3) 0.53212(7) 0.0398(10) Uani 1 1 d . . . . .
N37 N 1.0722(3) 0.8322(3) 0.53348(7) 0.0374(10) Uani 1 1 d . . . . .
C38 C 1.1439(4) 0.7747(4) 0.52757(9) 0.0428(13) Uani 1 1 d . . . . .
C39 C 1.1018(4) 0.6925(4) 0.52183(9) 0.0420(13) Uani 1 1 d . . . . .
H39 H 1.133992 0.639220 0.516795 0.050 Uiso 1 1 calc R U . . .
C40 C 1.0002(4) 0.7037(4) 0.52498(8) 0.0384(12) Uani 1 1 d . . . . .
C41 C 0.9223(4) 0.6348(4) 0.52157(8) 0.0403(12) Uani 1 1 d . . . . .
C42 C 0.8281(4) 0.6593(4) 0.51465(9) 0.0425(13) Uani 1 1 d . . . . .
H42 H 0.813494 0.721876 0.511550 0.051 Uiso 1 1 calc R U . . .
C43 C 0.7559(4) 0.5935(4) 0.51227(9) 0.0439(13) Uani 1 1 d . . . . .
H43 H 0.692350 0.612025 0.507433 0.053 Uiso 1 1 calc R U . . .
C44 C 0.7724(4) 0.5012(4) 0.51666(9) 0.0453(13) Uani 1 1 d . . . . .
C45 C 0.8677(5) 0.4767(4) 0.52307(9) 0.0491(14) Uani 1 1 d . . . . .
H45 H 0.882461 0.413899 0.525886 0.059 Uiso 1 1 calc R U . . .
C46 C 0.9413(4) 0.5422(4) 0.52542(9) 0.0462(13) Uani 1 1 d . . . . .
H46 H 1.005527 0.523510 0.529727 0.055 Uiso 1 1 calc R U . . .
C47 C 0.6915(5) 0.4310(4) 0.51531(11) 0.0597(17) Uani 1 1 d . . . . .
H47 H 0.721910 0.368779 0.517263 0.072 Uiso 1 1 calc R U . . .
C48 C 0.6201(6) 0.4458(6) 0.53305(15) 0.092(3) Uani 1 1 d . . . . .
H48A H 0.655693 0.441257 0.546561 0.138 Uiso 1 1 calc R U . . .
H48B H 0.568674 0.398655 0.532268 0.138 Uiso 1 1 calc R U . . .
H48C H 0.590197 0.506947 0.531686 0.138 Uiso 1 1 calc R U . . .
C49 C 0.6366(5) 0.4313(5) 0.49432(13) 0.072(2) Uani 1 1 d . . . . .
H49A H 0.603145 0.490465 0.492322 0.108 Uiso 1 1 calc R U . . .
H49B H 0.588094 0.381439 0.493972 0.108 Uiso 1 1 calc R U . . .
H49C H 0.683128 0.422037 0.483096 0.108 Uiso 1 1 calc R U . . .
C50 C 1.2497(4) 0.8039(4) 0.52716(10) 0.0492(14) Uani 1 1 d . . . . .
H50A H 1.256706 0.854349 0.517116 0.074 Uiso 1 1 calc R U . . .
H50B H 1.290168 0.751658 0.522954 0.074 Uiso 1 1 calc R U . . .
H50C H 1.271259 0.824788 0.541138 0.074 Uiso 1 1 calc R U . . .
N51 N 0.9073(3) 0.9800(3) 0.53539(7) 0.0383(10) Uani 1 1 d . . . . .
N52 N 1.0067(3) 0.9949(3) 0.53401(7) 0.0385(10) Uani 1 1 d . . . . .
C53 C 1.0209(4) 1.0752(4) 0.52374(9) 0.0430(13) Uani 1 1 d . . . . .
C54 C 0.9304(4) 1.1133(4) 0.51876(9) 0.0413(12) Uani 1 1 d . . . . .
H54 H 0.917696 1.169693 0.511673 0.050 Uiso 1 1 calc R U . . .
C55 C 0.8614(4) 1.0512(4) 0.52636(8) 0.0401(12) Uani 1 1 d . . . . .
C56 C 0.7528(4) 1.0618(4) 0.52557(9) 0.0407(12) Uani 1 1 d . . . . .
C57 C 0.6886(4) 0.9879(4) 0.52541(9) 0.0468(14) Uani 1 1 d . . . . .
H57 H 0.713283 0.926723 0.525427 0.056 Uiso 1 1 calc R U . . .
C58 C 0.5880(4) 1.0032(5) 0.52522(10) 0.0518(15) Uani 1 1 d . . . . .
H58 H 0.545457 0.951416 0.525390 0.062 Uiso 1 1 calc R U . . .
C59 C 0.5473(4) 1.0894(5) 0.52479(10) 0.0501(15) Uani 1 1 d . . . . .
C60 C 0.6115(4) 1.1634(4) 0.52462(10) 0.0499(14) Uani 1 1 d . . . . .
H60 H 0.586093 1.224304 0.524296 0.060 Uiso 1 1 calc R U . . .
C61 C 0.7125(4) 1.1497(4) 0.52493(9) 0.0450(13) Uani 1 1 d . . . . .
H61 H 0.754851 1.201547 0.524708 0.054 Uiso 1 1 calc R U . . .
C62 C 0.4360(4) 1.1037(5) 0.52507(11) 0.0619(18) Uani 1 1 d . . . . .
H62 H 0.405324 1.050589 0.517353 0.074 Uiso 1 1 calc R U . . .
C63 C 0.4003(5) 1.0994(9) 0.54726(14) 0.112(4) Uani 1 1 d . . . . .
H63A H 0.328661 1.104784 0.547088 0.168 Uiso 1 1 calc R U . . .
H63B H 0.429392 1.150079 0.555446 0.168 Uiso 1 1 calc R U . . .
H63C H 0.419878 1.040515 0.553611 0.168 Uiso 1 1 calc R U . . .
C64 C 0.4015(5) 1.1906(5) 0.51383(15) 0.077(2) Uani 1 1 d . . . . .
H64A H 0.423108 1.244707 0.521904 0.116 Uiso 1 1 calc R U . . .
H64B H 0.329767 1.190400 0.512455 0.116 Uiso 1 1 calc R U . . .
H64C H 0.429585 1.192830 0.499886 0.116 Uiso 1 1 calc R U . . .
C65 C 1.1206(4) 1.1132(4) 0.51987(10) 0.0484(14) Uani 1 1 d . . . . .
H65A H 1.149657 1.136693 0.533023 0.073 Uiso 1 1 calc R U . . .
H65B H 1.115229 1.163310 0.509637 0.073 Uiso 1 1 calc R U . . .
H65C H 1.162418 1.064334 0.514405 0.073 Uiso 1 1 calc R U . . .
B66 B 1.0827(4) 0.9272(4) 0.54394(10) 0.0386(14) Uani 1 1 d . . . . .
H66 H 1.150551 0.951300 0.541989 0.046 Uiso 1 1 calc R U . . .
N165 N 0.9827(3) 0.8684(3) 0.57356(7) 0.0367(10) Uani 1 1 d . . . . .
N166 N 1.0651(3) 0.9140(3) 0.56756(7) 0.0363(10) Uani 1 1 d . . . . .
C167 C 1.1224(4) 0.9316(4) 0.58466(8) 0.0380(12) Uani 1 1 d . . . . .
C168 C 1.0774(4) 0.8967(3) 0.60196(8) 0.0360(11) Uani 1 1 d . . . . .
H168 H 1.100621 0.898910 0.616111 0.043 Uiso 1 1 calc R U . . .
C169 C 0.9893(3) 0.8570(4) 0.59417(8) 0.0351(11) Uani 1 1 d . . . . .
C170 C 0.9131(3) 0.8081(3) 0.60579(8) 0.0354(11) Uani 1 1 d . . . . .
C171 C 0.9003(4) 0.8240(4) 0.62677(9) 0.0418(12) Uani 1 1 d . . . . .
H171 H 0.941943 0.866712 0.633957 0.050 Uiso 1 1 calc R U . . .
C172 C 0.8274(4) 0.7789(4) 0.63769(9) 0.0423(13) Uani 1 1 d . . . . .
H172 H 0.820384 0.791208 0.652175 0.051 Uiso 1 1 calc R U . . .
C173 C 0.7644(4) 0.7158(4) 0.62765(9) 0.0398(12) Uani 1 1 d . . . . .
C174 C 0.7811(4) 0.6975(4) 0.60680(9) 0.0394(12) Uani 1 1 d . . . . .
H174 H 0.740843 0.653381 0.599725 0.047 Uiso 1 1 calc R U . . .
C175 C 0.8541(4) 0.7407(4) 0.59579(9) 0.0398(12) Uani 1 1 d . . . . .
H175 H 0.864186 0.725013 0.581576 0.048 Uiso 1 1 calc R U . . .
C176 C 0.6820(4) 0.6671(4) 0.63847(10) 0.0485(14) Uani 1 1 d . . . . .
H176 H 0.690090 0.599462 0.636075 0.058 Uiso 1 1 calc R U . . .
C177 C 0.6810(5) 0.6829(5) 0.66198(11) 0.0627(18) Uani 1 1 d . . . . .
H17A H 0.745472 0.667356 0.668209 0.094 Uiso 1 1 calc R U . . .
H17B H 0.630794 0.643757 0.668103 0.094 Uiso 1 1 calc R U . . .
H17C H 0.666235 0.747662 0.664782 0.094 Uiso 1 1 calc R U . . .
C178 C 0.5828(4) 0.6961(5) 0.62829(12) 0.0590(17) Uani 1 1 d . . . . .
H17D H 0.570149 0.761007 0.631462 0.088 Uiso 1 1 calc R U . . .
H17E H 0.530282 0.657998 0.633852 0.088 Uiso 1 1 calc R U . . .
H17F H 0.584944 0.687863 0.613084 0.088 Uiso 1 1 calc R U . . .
C179 C 1.2189(4) 0.9808(4) 0.58349(9) 0.0452(13) Uani 1 1 d . . . . .
H17G H 1.265252 0.942488 0.575913 0.068 Uiso 1 1 calc R U . . .
H17H H 1.245065 0.992544 0.597686 0.068 Uiso 1 1 calc R U . . .
H17I H 1.209363 1.039383 0.576107 0.068 Uiso 1 1 calc R U . . .
Zn71 Zn 0.13853(5) 0.26143(5) 0.67606(2) 0.04116(19) Uani 1 1 d . . . . .
O72 O 0.2426(2) 0.1689(3) 0.67785(7) 0.0478(10) Uani 1 1 d . . . . .
O73 O 0.2610(2) 0.3471(3) 0.68526(6) 0.0452(9) Uani 1 1 d . . . . .
C74 C 0.4494(4) 0.4415(4) 0.69532(10) 0.0456(13) Uani 1 1 d . . . . .
C75 C 0.5575(4) 0.4657(4) 0.69931(12) 0.0575(17) Uani 1 1 d . . . . .
H75A H 0.580964 0.436952 0.712399 0.086 Uiso 1 1 calc R U . . .
H75B H 0.564630 0.532726 0.700405 0.086 Uiso 1 1 calc R U . . .
H75C H 0.596188 0.443040 0.687693 0.086 Uiso 1 1 calc R U . . .
C76 C 0.4117(5) 0.4946(5) 0.67586(10) 0.0562(16) Uani 1 1 d . . . . .
H76A H 0.448883 0.475845 0.663679 0.084 Uiso 1 1 calc R U . . .
H76B H 0.420085 0.560861 0.678209 0.084 Uiso 1 1 calc R U . . .
H76C H 0.341939 0.480932 0.673302 0.084 Uiso 1 1 calc R U . . .
C77 C 0.3925(4) 0.4698(5) 0.71467(10) 0.0539(16) Uani 1 1 d . . . . .
H77A H 0.322864 0.455033 0.712417 0.081 Uiso 1 1 calc R U . . .
H77B H 0.399949 0.536190 0.716997 0.081 Uiso 1 1 calc R U . . .
H77C H 0.418377 0.436326 0.726949 0.081 Uiso 1 1 calc R U . . .
C78 C 0.5106(4) 0.2758(4) 0.69427(9) 0.0436(13) Uani 1 1 d . . . . .
H78 H 0.574108 0.298728 0.697910 0.052 Uiso 1 1 calc R U . . .
C79 C 0.4358(4) 0.3387(4) 0.69191(9) 0.0436(13) Uani 1 1 d . . . . .
C80 C 0.3389(4) 0.2992(4) 0.68674(9) 0.0421(13) Uani 1 1 d . . . . .
C81 C 0.3288(4) 0.2011(4) 0.68291(9) 0.0450(13) Uani 1 1 d . . . . .
C82 C 0.4106(4) 0.1416(4) 0.68576(10) 0.0480(14) Uani 1 1 d . . . . .
H82 H 0.403718 0.077107 0.683644 0.058 Uiso 1 1 calc R U . . .
C83 C 0.5001(4) 0.1789(4) 0.69165(10) 0.0462(14) Uani 1 1 d . . . . .
C84 C 0.5869(4) 0.1212(4) 0.69506(10) 0.0487(14) Uani 1 1 d . . . . .
C85 C 0.5936(4) 0.0307(4) 0.68853(12) 0.0592(18) Uani 1 1 d . . . . .
H85 H 0.538226 0.002194 0.681882 0.071 Uiso 1 1 calc R U . . .
C86 C 0.6796(4) -0.0194(5) 0.69152(12) 0.0597(18) Uani 1 1 d . . . . .
H86 H 0.683094 -0.081851 0.687193 0.072 Uiso 1 1 calc R U . . .
C87 C 0.7605(4) 0.0236(4) 0.70094(10) 0.0490(14) Uani 1 1 d . . . . .
C88 C 0.7488(4) 0.1139(4) 0.70718(10) 0.0496(15) Uani 1 1 d . . . . .
H88 H 0.803411 0.143814 0.713786 0.060 Uiso 1 1 calc R U . . .
N89 N 0.6660(3) 0.1620(4) 0.70455(8) 0.0487(12) Uani 1 1 d . . . . .
C90 C 0.8537(4) -0.0249(4) 0.70462(9) 0.0458(13) Uani 1 1 d . . . . .
S91 S 0.86250(10) -0.14021(10) 0.69946(2) 0.0453(3) Uani 1 1 d . . . . .
C92 C 0.9817(4) -0.1420(4) 0.70907(9) 0.0427(13) Uani 1 1 d . . . . .
C93 C 1.0144(4) -0.0569(4) 0.71524(9) 0.0456(13) Uani 1 1 d . . . . .
H93 H 1.078598 -0.044997 0.720752 0.055 Uiso 1 1 calc R U . . .
C94 C 0.9425(4) 0.0102(4) 0.71248(9) 0.0439(13) Uani 1 1 d . . . . .
H94 H 0.952858 0.073434 0.715617 0.053 Uiso 1 1 calc R U . . .
C95 C 1.0331(4) -0.2275(4) 0.71070(9) 0.0436(13) Uani 1 1 d . . . . .
N96 N 0.9981(4) -0.3092(4) 0.70349(8) 0.0538(13) Uani 1 1 d . . . . .
C97 C 1.0561(5) -0.3882(4) 0.71235(10) 0.0556(16) Uani 1 1 d . . . . .
C98 C 1.1544(5) -0.3402(4) 0.71817(10) 0.0517(15) Uani 1 1 d . . . . .
N99 N 1.1208(3) -0.2416(4) 0.72050(8) 0.0492(12) Uani 1 1 d . . . . .
O100 O 1.1758(3) -0.1796(3) 0.72894(8) 0.0612(12) Uani 1 1 d . . . . .
O101 O 0.9164(4) -0.3197(3) 0.69341(8) 0.0722(14) Uani 1 1 d . . . . .
C102 C 0.9986(5) -0.4203(5) 0.73143(11) 0.0650(18) Uani 1 1 d . . . . .
H10A H 0.995830 -0.370156 0.741661 0.098 Uiso 1 1 calc R U . . .
H10B H 1.031625 -0.473621 0.737870 0.098 Uiso 1 1 calc R U . . .
H10C H 0.931832 -0.437560 0.726898 0.098 Uiso 1 1 calc R U . . .
C103 C 1.0609(6) -0.4654(5) 0.69615(12) 0.077(2) Uani 1 1 d . . . . .
H10D H 0.994249 -0.486408 0.692478 0.116 Uiso 1 1 calc R U . . .
H10E H 1.099115 -0.516908 0.702020 0.116 Uiso 1 1 calc R U . . .
H10F H 1.092261 -0.442431 0.683572 0.116 Uiso 1 1 calc R U . . .
C104 C 1.2266(5) -0.3388(6) 0.70030(12) 0.078(2) Uani 1 1 d . . . . .
H10G H 1.192332 -0.319454 0.687336 0.117 Uiso 1 1 calc R U . . .
H10H H 1.253910 -0.400560 0.698445 0.117 Uiso 1 1 calc R U . . .
H10I H 1.279829 -0.295404 0.703666 0.117 Uiso 1 1 calc R U . . .
C105 C 1.2041(5) -0.3722(5) 0.73825(11) 0.0637(18) Uani 1 1 d . . . . .
H10J H 1.263009 -0.335114 0.741082 0.096 Uiso 1 1 calc R U . . .
H10K H 1.222536 -0.437120 0.736913 0.096 Uiso 1 1 calc R U . . .
H10L H 1.158943 -0.365251 0.749810 0.096 Uiso 1 1 calc R U . . .
N106 N 0.0219(3) 0.1722(3) 0.66382(7) 0.0422(11) Uani 1 1 d . . . . .
N107 N -0.0680(3) 0.2149(3) 0.66408(8) 0.0432(11) Uani 1 1 d . . . . .
C108 C -0.1408(4) 0.1533(4) 0.65863(9) 0.0455(13) Uani 1 1 d . . . . .
C109 C -0.0970(4) 0.0697(4) 0.65468(9) 0.0458(13) Uani 1 1 d . . . . .
H109 H -0.128481 0.013798 0.650695 0.055 Uiso 1 1 calc R U . . .
C110 C 0.0052(4) 0.0850(4) 0.65783(9) 0.0439(13) Uani 1 1 d . . . . .
C111 C 0.0853(4) 0.0181(4) 0.65525(9) 0.0434(13) Uani 1 1 d . . . . .
C112 C 0.1726(4) 0.0442(4) 0.64597(9) 0.0456(14) Uani 1 1 d . . . . .
H112 H 0.181067 0.105427 0.641126 0.055 Uiso 1 1 calc R U . . .
C113 C 0.2467(4) -0.0205(5) 0.64392(10) 0.0546(16) Uani 1 1 d . . . . .
H113 H 0.306315 -0.002193 0.637773 0.066 Uiso 1 1 calc R U . . .
C114 C 0.2368(5) -0.1096(5) 0.65045(11) 0.0629(19) Uani 1 1 d D . . . .
C115 C 0.1485(5) -0.1361(5) 0.65933(11) 0.0623(18) Uani 1 1 d . . . . .
H115 H 0.138951 -0.198041 0.663599 0.075 Uiso 1 1 calc R U . . .
C116 C 0.0745(5) -0.0709(5) 0.66188(9) 0.0535(15) Uani 1 1 d . . . . .
H116 H 0.015457 -0.088655 0.668339 0.064 Uiso 1 1 calc R U . . .
C117 C 0.3256(9) -0.1712(9) 0.6457(3) 0.055(4) Uani 0.5 1 d D U P A 1
H117 H 0.364953 -0.143688 0.634299 0.066 Uiso 0.5 1 calc R U P A 1
C118 C 0.389(2) -0.181(3) 0.6662(5) 0.065(7) Uani 0.5 1 d D U P A 1
H11A H 0.411705 -0.119549 0.670739 0.097 Uiso 0.5 1 calc R U P A 1
H11B H 0.445692 -0.220031 0.663650 0.097 Uiso 0.5 1 calc R U P A 1
H11C H 0.349422 -0.208079 0.677141 0.097 Uiso 0.5 1 calc R U P A 1
C119 C 0.2934(8) -0.2691(8) 0.6399(2) 0.051(3) Uani 0.5 1 d D U P A 1
H11D H 0.263588 -0.298170 0.652062 0.076 Uiso 0.5 1 calc R U P A 1
H11E H 0.350565 -0.304993 0.635840 0.076 Uiso 0.5 1 calc R U P A 1
H11F H 0.245297 -0.266852 0.628250 0.076 Uiso 0.5 1 calc R U P A 1
C120 C 0.3069(12) -0.1916(10) 0.6511(3) 0.062(5) Uani 0.5 1 d D U P A 2
H120 H 0.277288 -0.243397 0.659071 0.074 Uiso 0.5 1 calc R U P A 2
C121 C 0.3201(10) -0.2201(12) 0.6286(2) 0.072(4) Uani 0.5 1 d D U P A 2
H12A H 0.256317 -0.236968 0.622276 0.109 Uiso 0.5 1 calc R U P A 2
H12B H 0.364506 -0.273097 0.628189 0.109 Uiso 0.5 1 calc R U P A 2
H12C H 0.348065 -0.168747 0.620835 0.109 Uiso 0.5 1 calc R U P A 2
C122 C 0.403(2) -0.160(3) 0.6622(5) 0.065(6) Uani 0.5 1 d D U P A 2
H12D H 0.430250 -0.108322 0.654488 0.098 Uiso 0.5 1 calc R U P A 2
H12E H 0.449515 -0.211230 0.662573 0.098 Uiso 0.5 1 calc R U P A 2
H12F H 0.388852 -0.140825 0.676479 0.098 Uiso 0.5 1 calc R U P A 2
C123 C -0.2477(4) 0.1797(4) 0.65736(10) 0.0491(14) Uani 1 1 d . . . . .
H12G H -0.265536 0.210426 0.670369 0.074 Uiso 1 1 calc R U . . .
H12H H -0.287837 0.124170 0.655383 0.074 Uiso 1 1 calc R U . . .
H12I H -0.259354 0.221534 0.645520 0.074 Uiso 1 1 calc R U . . .
N124 N 0.0858(3) 0.3574(4) 0.65557(7) 0.0453(11) Uani 1 1 d . . . . .
N125 N -0.0125(3) 0.3778(3) 0.65824(7) 0.0444(11) Uani 1 1 d . . . . .
C126 C -0.0373(4) 0.4509(4) 0.64601(10) 0.0504(15) Uani 1 1 d . . . . .
C127 C 0.0438(5) 0.4785(5) 0.63530(10) 0.0564(16) Uani 1 1 d . . . . .
H127 H 0.048048 0.528286 0.625716 0.068 Uiso 1 1 calc R U . . .
C128 C 0.1192(4) 0.4170(4) 0.64161(9) 0.0444(13) Uani 1 1 d . . . . .
C129 C 0.2201(4) 0.4130(4) 0.63381(8) 0.0539(14) Uani 1 1 d D U . . .
C130 C 0.2739(11) 0.3319(8) 0.6334(3) 0.056(5) Uani 0.5 1 d D U P B 1
H130 H 0.250385 0.274677 0.638479 0.068 Uiso 0.5 1 calc R U P B 1
C131 C 0.3668(12) 0.3434(9) 0.6248(3) 0.049(3) Uani 0.5 1 d D U P B 1
H131 H 0.407179 0.290201 0.624162 0.059 Uiso 0.5 1 calc R U P B 1
C132 C 0.4058(9) 0.4258(10) 0.6172(2) 0.053(3) Uani 0.5 1 d D U P B 1
C133 C 0.3434(10) 0.5007(10) 0.6186(3) 0.055(4) Uani 0.5 1 d D U P B 1
H133 H 0.366348 0.558137 0.613555 0.067 Uiso 0.5 1 calc R U P B 1
C134 C 0.2502(10) 0.4987(7) 0.6267(3) 0.049(3) Uani 0.5 1 d D U P B 1
H134 H 0.209978 0.552005 0.627369 0.059 Uiso 0.5 1 calc R U P B 1
C135 C 0.2735(12) 0.3306(10) 0.6340(3) 0.059(5) Uani 0.5 1 d D U P B 2
H135 H 0.239141 0.280571 0.639991 0.070 Uiso 0.5 1 calc R U P B 2
C136 C 0.3677(12) 0.3064(11) 0.6273(3) 0.060(4) Uani 0.5 1 d D U P B 2
H136 H 0.396972 0.247126 0.628230 0.072 Uiso 0.5 1 calc R U P B 2
C137 C 0.4109(10) 0.3866(10) 0.6188(3) 0.061(4) Uani 0.5 1 d D U P B 2
C138 C 0.3711(11) 0.4768(10) 0.6169(3) 0.059(4) Uani 0.5 1 d D U P B 2
H138 H 0.404331 0.527593 0.610971 0.071 Uiso 0.5 1 calc R U P B 2
C139 C 0.2766(10) 0.4814(9) 0.6249(2) 0.053(4) Uani 0.5 1 d D U P B 2
H139 H 0.246416 0.540263 0.624012 0.064 Uiso 0.5 1 calc R U P B 2
C140 C 0.5106(10) 0.4269(10) 0.6081(2) 0.068(3) Uani 0.5 1 d D U P B 1
H140 H 0.525753 0.489325 0.602455 0.082 Uiso 0.5 1 calc R U P B 1
C141 C 0.5838(9) 0.4024(11) 0.6263(2) 0.069(4) Uani 0.5 1 d D U P B 1
H14A H 0.567338 0.341775 0.631914 0.103 Uiso 0.5 1 calc R U P B 1
H14B H 0.579702 0.448819 0.637330 0.103 Uiso 0.5 1 calc R U P B 1
H14C H 0.650583 0.401067 0.621003 0.103 Uiso 0.5 1 calc R U P B 1
C142 C 0.5118(19) 0.3546(14) 0.5904(3) 0.079(5) Uani 0.5 1 d D U P B 1
H14D H 0.576714 0.353731 0.584250 0.119 Uiso 0.5 1 calc R U P B 1
H14E H 0.462102 0.370579 0.579647 0.119 Uiso 0.5 1 calc R U P B 1
H14F H 0.497260 0.293732 0.596179 0.119 Uiso 0.5 1 calc R U P B 1
C143 C 0.5181(11) 0.3691(12) 0.6105(2) 0.077(4) Uani 0.5 1 d D U P B 2
H143 H 0.541308 0.306093 0.614547 0.093 Uiso 0.5 1 calc R U P B 2
C144 C 0.519(3) 0.380(2) 0.5867(3) 0.136(10) Uani 0.5 1 d D U P B 2
H14G H 0.453705 0.400434 0.581578 0.203 Uiso 0.5 1 calc R U P B 2
H14H H 0.535126 0.321435 0.580232 0.203 Uiso 0.5 1 calc R U P B 2
H14I H 0.567705 0.426681 0.583060 0.203 Uiso 0.5 1 calc R U P B 2
C145 C 0.5886(16) 0.4414(18) 0.6192(5) 0.155(10) Uani 0.5 1 d D U P B 2
H14J H 0.564706 0.502874 0.615249 0.233 Uiso 0.5 1 calc R U P B 2
H14K H 0.653694 0.431720 0.613430 0.233 Uiso 0.5 1 calc R U P B 2
H14L H 0.593027 0.436442 0.634477 0.233 Uiso 0.5 1 calc R U P B 2
C146 C -0.1378(5) 0.4925(5) 0.64536(12) 0.068(2) Uani 1 1 d . . . . .
H14M H -0.140468 0.542464 0.635055 0.101 Uiso 1 1 calc R U . . .
H14N H -0.152638 0.516942 0.659210 0.101 Uiso 1 1 calc R U . . .
H14O H -0.186208 0.445219 0.641383 0.101 Uiso 1 1 calc R U . . .
N147 N 0.0531(3) 0.2905(3) 0.70040(7) 0.0423(11) Uani 1 1 d . . . . .
N148 N -0.0415(3) 0.3176(4) 0.69512(8) 0.0458(12) Uani 1 1 d . . . . .
C149 C -0.0885(4) 0.3412(4) 0.71263(10) 0.0449(13) Uani 1 1 d . . . . .
C150 C -0.0252(4) 0.3293(4) 0.72938(10) 0.0466(14) Uani 1 1 d . . . . .
H150 H -0.038207 0.340302 0.743694 0.056 Uiso 1 1 calc R U . . .
C151 C 0.0631(4) 0.2975(4) 0.72113(9) 0.0460(14) Uani 1 1 d . . . . .
C152 C 0.1575(4) 0.2755(5) 0.73218(9) 0.0520(15) Uani 1 1 d . . . . .
C153 C 0.2088(5) 0.1960(5) 0.72781(11) 0.068(2) Uani 1 1 d . . . . .
H153 H 0.182925 0.153747 0.717737 0.081 Uiso 1 1 calc R U . . .
C154 C 0.2984(6) 0.1774(6) 0.73808(11) 0.080(3) Uani 1 1 d . . . . .
H154 H 0.332451 0.122175 0.734968 0.096 Uiso 1 1 calc R U . . .
C155 C 0.3387(5) 0.2380(6) 0.75275(10) 0.071(2) Uani 1 1 d D U . . .
C156 C 0.2867(5) 0.3172(6) 0.75699(10) 0.066(2) Uani 1 1 d . . . . .
H156 H 0.313096 0.359943 0.766899 0.079 Uiso 1 1 calc R U . . .
C157 C 0.1966(5) 0.3356(5) 0.74708(10) 0.0567(17) Uani 1 1 d . . . . .
H157 H 0.161675 0.389861 0.750559 0.068 Uiso 1 1 calc R U . . .
C158 C 0.4223(19) 0.191(2) 0.7651(3) 0.077(7) Uani 0.31(3) 1 d D U P C 2
H158 H 0.412590 0.122956 0.766184 0.092 Uiso 0.31(3) 1 calc R U P C 2
C159 C 0.505(2) 0.216(4) 0.7512(3) 0.108(13) Uani 0.31(3) 1 d D U P C 2
H15A H 0.501956 0.176622 0.738644 0.162 Uiso 0.31(3) 1 calc R U P C 2
H15B H 0.567623 0.205569 0.758749 0.162 Uiso 0.31(3) 1 calc R U P C 2
H15C H 0.499380 0.280350 0.747071 0.162 Uiso 0.31(3) 1 calc R U P C 2
C160 C 0.4426(7) 0.2262(13) 0.76281(17) 0.071(4) Uani 0.69(3) 1 d D U P C 1
H160 H 0.464249 0.161814 0.759861 0.085 Uiso 0.69(3) 1 calc R U P C 1
C161 C 0.5231(9) 0.291(2) 0.7551(3) 0.106(7) Uani 0.69(3) 1 d D U P C 1
H16A H 0.540723 0.273656 0.740841 0.159 Uiso 0.69(3) 1 calc R U P C 1
H16B H 0.581182 0.286826 0.764417 0.159 Uiso 0.69(3) 1 calc R U P C 1
H16C H 0.498716 0.354758 0.754982 0.159 Uiso 0.69(3) 1 calc R U P C 1
C162 C 0.4389(6) 0.2363(6) 0.78635(11) 0.075(2) Uani 1 1 d D U . . .
H16G H 0.465170 0.298515 0.784450 0.113 Uiso 0.31(3) 1 calc R U P C 2
H16H H 0.485836 0.199715 0.794763 0.113 Uiso 0.31(3) 1 calc R U P C 2
H16I H 0.376541 0.239965 0.793545 0.113 Uiso 0.31(3) 1 calc R U P C 2
H16D H 0.421850 0.299939 0.789851 0.113 Uiso 0.69(3) 1 calc R U P C 1
H16E H 0.503254 0.221171 0.792685 0.113 Uiso 0.69(3) 1 calc R U P C 1
H16F H 0.389325 0.194452 0.791759 0.113 Uiso 0.69(3) 1 calc R U P C 1
C163 C -0.1931(4) 0.3755(5) 0.71251(11) 0.0555(16) Uani 1 1 d . . . . .
H16J H -0.198199 0.432498 0.704350 0.083 Uiso 1 1 calc R U . . .
H16K H -0.212482 0.387359 0.726910 0.083 Uiso 1 1 calc R U . . .
H16L H -0.236573 0.328741 0.706180 0.083 Uiso 1 1 calc R U . . .
B180 B -0.0763(5) 0.3155(5) 0.67177(11) 0.0466(16) Uani 1 1 d . . . . .
H180 H -0.146279 0.335917 0.670532 0.056 Uiso 1 1 calc R U . . .
O164 O 0.2722(17) -0.0270(16) 0.7052(4) 0.122(11) Uani 0.325(19) 1 d . . . . .
O165 O 0.7239(15) 0.5569(16) 0.5680(3) 0.072(9) Uani 0.228(15) 1 d . . . . .

loop_
_atom_site_aniso_label
_atom_site_aniso_U_11
_atom_site_aniso_U_22
_atom_site_aniso_U_33
_atom_site_aniso_U_23
_atom_site_aniso_U_13
_atom_site_aniso_U_12
Zn1 0.0283(3) 0.0382(4) 0.0488(4) 0.0008(3) -0.0009(3) -0.0022(3)
O2 0.0330(19) 0.040(2) 0.056(2) -0.0084(18) 0.0016(17) 0.0000(16)
O3 0.0282(18) 0.035(2) 0.056(2) 0.0035(17) -0.0024(16) -0.0045(15)
C4 0.031(3) 0.035(3) 0.059(3) -0.002(3) 0.007(2) -0.004(2)
C5 0.044(3) 0.048(4) 0.081(5) -0.013(3) 0.015(3) -0.005(3)
C6 0.047(3) 0.044(3) 0.055(4) -0.008(3) -0.005(3) 0.004(3)
C7 0.040(3) 0.040(3) 0.080(5) 0.004(3) -0.003(3) -0.001(3)
C8 0.030(3) 0.040(3) 0.052(3) -0.002(2) 0.001(2) 0.001(2)
C9 0.028(2) 0.030(3) 0.050(3) 0.000(2) -0.003(2) 0.005(2)
C10 0.031(3) 0.030(3) 0.046(3) 0.004(2) -0.001(2) -0.001(2)
C11 0.027(2) 0.039(3) 0.049(3) -0.001(2) -0.001(2) 0.000(2)
C12 0.032(3) 0.035(3) 0.052(3) -0.003(2) -0.001(2) -0.003(2)
C13 0.029(2) 0.034(3) 0.051(3) 0.005(2) -0.003(2) -0.002(2)
C14 0.025(2) 0.040(3) 0.053(3) 0.002(2) 0.000(2) 0.003(2)
C15 0.029(3) 0.041(3) 0.070(4) -0.008(3) 0.003(3) 0.003(2)
C16 0.035(3) 0.040(3) 0.068(4) -0.011(3) 0.004(3) -0.002(2)
C17 0.027(2) 0.036(3) 0.051(3) 0.001(2) -0.003(2) -0.001(2)
C18 0.030(3) 0.039(3) 0.074(4) -0.005(3) -0.001(3) 0.000(2)
N19 0.032(2) 0.035(3) 0.071(3) -0.005(2) 0.001(2) 0.005(2)
C20 0.031(3) 0.033(3) 0.050(3) 0.000(2) -0.003(2) -0.003(2)
S21 0.0314(6) 0.0326(7) 0.0570(8) -0.0008(6) 0.0025(6) -0.0038(5)
C22 0.030(3) 0.042(3) 0.052(3) 0.002(3) 0.000(2) -0.003(2)
C23 0.030(3) 0.036(3) 0.063(4) 0.004(3) 0.001(2) 0.001(2)
C24 0.039(3) 0.031(3) 0.058(3) 0.002(2) 0.003(2) 0.003(2)
C25 0.028(2) 0.035(3) 0.055(3) 0.001(2) 0.004(2) -0.002(2)
N26 0.035(2) 0.038(3) 0.057(3) -0.002(2) 0.005(2) -0.002(2)
C27 0.044(3) 0.038(3) 0.050(3) -0.002(2) -0.001(3) -0.010(2)
C28 0.043(3) 0.044(3) 0.057(4) 0.001(3) 0.000(3) -0.012(3)
N29 0.037(2) 0.035(3) 0.066(3) 0.000(2) 0.006(2) -0.004(2)
O30 0.036(2) 0.042(2) 0.098(3) 0.003(2) 0.018(2) 0.0032(18)
O31 0.040(2) 0.040(2) 0.077(3) -0.004(2) 0.013(2) 0.0037(18)
C32 0.053(4) 0.051(4) 0.059(4) 0.003(3) -0.004(3) -0.004(3)
C33 0.066(4) 0.040(3) 0.062(4) 0.004(3) 0.002(3) -0.012(3)
C34 0.050(3) 0.045(4) 0.066(4) 0.001(3) 0.004(3) -0.011(3)
C35 0.049(3) 0.055(4) 0.064(4) 0.010(3) -0.004(3) -0.014(3)
N36 0.036(2) 0.037(3) 0.045(3) -0.001(2) -0.0022(19) -0.0020(19)
N37 0.026(2) 0.037(2) 0.049(3) 0.001(2) 0.0011(18) 0.0015(18)
C38 0.034(3) 0.054(4) 0.040(3) 0.003(3) -0.003(2) 0.008(3)
C39 0.038(3) 0.045(3) 0.043(3) -0.003(2) -0.001(2) 0.011(2)
C40 0.042(3) 0.035(3) 0.037(3) 0.004(2) -0.001(2) 0.006(2)
C41 0.047(3) 0.036(3) 0.038(3) -0.002(2) -0.002(2) 0.008(2)
C42 0.050(3) 0.032(3) 0.045(3) 0.001(2) -0.004(3) 0.002(2)
C43 0.042(3) 0.037(3) 0.052(3) 0.003(3) -0.002(3) 0.004(2)
C44 0.051(3) 0.040(3) 0.045(3) -0.001(2) 0.002(3) -0.002(3)
C45 0.067(4) 0.029(3) 0.051(3) 0.003(2) 0.001(3) 0.010(3)
C46 0.048(3) 0.042(3) 0.049(3) 0.001(3) -0.002(3) 0.004(3)
C47 0.062(4) 0.037(3) 0.081(5) -0.003(3) 0.011(4) -0.003(3)
C48 0.095(6) 0.056(5) 0.129(8) -0.006(5) 0.046(6) -0.024(4)
C49 0.053(4) 0.050(4) 0.113(6) -0.021(4) -0.005(4) -0.002(3)
C50 0.035(3) 0.059(4) 0.054(4) 0.001(3) 0.004(3) 0.006(3)
N51 0.030(2) 0.038(3) 0.048(3) 0.002(2) 0.0001(19) -0.0005(19)
N52 0.028(2) 0.043(3) 0.045(3) 0.003(2) 0.0027(18) -0.0015(19)
C53 0.039(3) 0.050(3) 0.041(3) 0.002(3) 0.004(2) 0.000(3)
C54 0.036(3) 0.038(3) 0.050(3) 0.005(2) 0.004(2) 0.003(2)
C55 0.038(3) 0.042(3) 0.040(3) -0.001(2) -0.001(2) 0.001(2)
C56 0.036(3) 0.043(3) 0.043(3) 0.004(2) -0.002(2) -0.004(2)
C57 0.040(3) 0.046(3) 0.054(3) 0.001(3) -0.005(3) 0.003(3)
C58 0.031(3) 0.055(4) 0.069(4) 0.007(3) -0.009(3) -0.010(3)
C59 0.031(3) 0.061(4) 0.057(4) 0.011(3) -0.004(3) 0.000(3)
C60 0.040(3) 0.048(4) 0.061(4) 0.006(3) 0.001(3) 0.007(3)
C61 0.033(3) 0.046(3) 0.056(3) 0.007(3) 0.000(2) 0.002(2)
C62 0.031(3) 0.076(5) 0.079(5) 0.018(4) -0.007(3) 0.003(3)
C63 0.037(4) 0.214(13) 0.085(6) 0.036(7) 0.000(4) 0.021(6)
C64 0.040(4) 0.065(5) 0.126(7) 0.012(5) -0.016(4) 0.007(3)
C65 0.037(3) 0.048(4) 0.060(4) 0.011(3) 0.007(3) -0.005(3)
B66 0.026(3) 0.039(3) 0.051(4) -0.002(3) 0.000(3) 0.000(2)
N165 0.026(2) 0.033(2) 0.051(3) -0.001(2) 0.0067(18) 0.0008(18)
N166 0.025(2) 0.035(2) 0.049(3) 0.0017(19) -0.0022(18) -0.0044(18)
C167 0.030(3) 0.039(3) 0.045(3) -0.005(2) 0.000(2) 0.007(2)
C168 0.035(3) 0.030(3) 0.043(3) -0.003(2) -0.003(2) -0.002(2)
C169 0.028(2) 0.030(3) 0.047(3) -0.002(2) -0.001(2) 0.004(2)
C170 0.028(2) 0.029(3) 0.049(3) 0.004(2) 0.001(2) 0.001(2)
C171 0.034(3) 0.041(3) 0.050(3) 0.001(2) 0.002(2) -0.002(2)
C172 0.037(3) 0.045(3) 0.045(3) 0.002(2) 0.003(2) 0.003(2)
C173 0.030(3) 0.026(3) 0.064(4) 0.008(2) 0.000(2) 0.004(2)
C174 0.032(3) 0.031(3) 0.054(3) 0.003(2) -0.004(2) -0.003(2)
C175 0.035(3) 0.034(3) 0.050(3) 0.002(2) -0.004(2) 0.003(2)
C176 0.038(3) 0.042(3) 0.065(4) 0.012(3) 0.002(3) 0.000(3)
C177 0.049(4) 0.068(5) 0.072(4) 0.016(4) 0.014(3) -0.012(3)
C178 0.033(3) 0.057(4) 0.087(5) 0.016(4) 0.007(3) 0.002(3)
C179 0.034(3) 0.048(3) 0.054(3) 0.001(3) 0.002(2) -0.008(2)
Zn71 0.0259(3) 0.0485(4) 0.0488(4) -0.0053(3) -0.0024(3) 0.0106(3)
O72 0.0258(18) 0.049(2) 0.068(3) -0.013(2) -0.0087(17) 0.0036(16)
O73 0.0298(18) 0.052(2) 0.053(2) -0.0062(18) -0.0057(16) 0.0153(17)
C74 0.033(3) 0.043(3) 0.061(4) 0.000(3) -0.004(3) 0.000(2)
C75 0.033(3) 0.044(4) 0.095(5) -0.003(3) -0.007(3) 0.002(3)
C76 0.051(4) 0.050(4) 0.068(4) 0.001(3) -0.007(3) 0.007(3)
C77 0.043(3) 0.052(4) 0.066(4) -0.008(3) -0.012(3) 0.013(3)
C78 0.028(3) 0.047(3) 0.055(3) -0.004(3) -0.004(2) 0.002(2)
C79 0.034(3) 0.050(4) 0.046(3) -0.003(3) -0.003(2) 0.005(2)
C80 0.030(3) 0.049(3) 0.047(3) -0.003(3) -0.004(2) 0.009(2)
C81 0.032(3) 0.049(3) 0.054(3) -0.008(3) -0.002(2) 0.010(2)
C82 0.033(3) 0.043(3) 0.068(4) -0.007(3) -0.002(3) 0.010(3)
C83 0.033(3) 0.049(4) 0.056(4) -0.004(3) -0.004(2) 0.011(3)
C84 0.032(3) 0.053(4) 0.060(4) 0.001(3) -0.004(3) 0.007(3)
C85 0.027(3) 0.044(4) 0.106(6) 0.003(4) -0.008(3) 0.002(3)
C86 0.032(3) 0.044(4) 0.104(6) -0.007(3) -0.002(3) 0.008(3)
C87 0.036(3) 0.053(4) 0.058(4) 0.006(3) -0.003(3) 0.006(3)
C88 0.036(3) 0.052(4) 0.060(4) -0.008(3) -0.007(3) 0.013(3)
N89 0.035(2) 0.058(3) 0.053(3) -0.004(2) -0.005(2) 0.016(2)
C90 0.037(3) 0.050(4) 0.050(3) 0.004(3) -0.004(2) 0.005(3)
S91 0.0334(7) 0.0467(8) 0.0555(8) -0.0002(7) -0.0031(6) 0.0078(6)
C92 0.030(3) 0.051(3) 0.047(3) 0.000(3) -0.001(2) 0.014(2)
C93 0.034(3) 0.046(3) 0.056(4) 0.001(3) -0.004(2) 0.003(2)
C94 0.038(3) 0.044(3) 0.050(3) 0.002(3) -0.003(2) 0.009(2)
C95 0.036(3) 0.047(3) 0.047(3) -0.001(3) -0.003(2) 0.010(3)
N96 0.052(3) 0.050(3) 0.058(3) -0.008(2) -0.012(3) 0.015(2)
C97 0.064(4) 0.045(4) 0.057(4) 0.000(3) -0.008(3) 0.019(3)
C98 0.053(3) 0.047(4) 0.056(4) 0.005(3) 0.001(3) 0.018(3)
N99 0.037(2) 0.052(3) 0.059(3) 0.000(2) -0.003(2) 0.015(2)
O100 0.036(2) 0.062(3) 0.084(3) 0.000(2) -0.009(2) 0.004(2)
O101 0.069(3) 0.062(3) 0.084(3) -0.014(3) -0.032(3) 0.015(2)
C102 0.067(4) 0.056(4) 0.072(5) 0.003(3) -0.001(4) 0.001(3)
C103 0.104(6) 0.060(5) 0.068(5) -0.010(4) -0.011(4) 0.030(4)
C104 0.070(5) 0.090(6) 0.075(5) 0.023(4) 0.022(4) 0.050(4)
C105 0.062(4) 0.065(5) 0.064(4) 0.007(3) -0.005(3) 0.019(4)
N106 0.028(2) 0.047(3) 0.052(3) -0.004(2) -0.0004(19) 0.010(2)
N107 0.028(2) 0.046(3) 0.056(3) -0.005(2) -0.002(2) 0.006(2)
C108 0.033(3) 0.053(4) 0.050(3) -0.004(3) 0.002(2) -0.001(3)
C109 0.034(3) 0.049(4) 0.054(3) -0.001(3) -0.001(2) -0.002(3)
C110 0.037(3) 0.046(3) 0.048(3) -0.002(3) -0.002(2) 0.005(2)
C111 0.036(3) 0.050(4) 0.044(3) -0.006(3) -0.007(2) 0.012(3)
C112 0.031(3) 0.054(4) 0.051(3) -0.010(3) -0.005(2) 0.008(3)
C113 0.039(3) 0.057(4) 0.067(4) -0.016(3) -0.007(3) 0.008(3)
C114 0.053(4) 0.062(5) 0.072(5) -0.013(4) -0.024(3) 0.022(3)
C115 0.075(5) 0.051(4) 0.060(4) 0.005(3) -0.013(3) 0.020(4)
C116 0.060(4) 0.056(4) 0.044(3) 0.005(3) -0.002(3) 0.014(3)
C117 0.049(7) 0.046(7) 0.069(9) 0.015(7) -0.005(6) 0.008(6)
C118 0.048(11) 0.053(14) 0.092(13) -0.003(10) -0.025(10) 0.014(8)
C119 0.038(6) 0.061(7) 0.055(7) -0.002(6) 0.007(5) 0.003(5)
C120 0.058(8) 0.049(8) 0.078(8) 0.016(7) -0.014(7) 0.016(7)
C121 0.045(7) 0.085(10) 0.086(8) -0.008(8) -0.002(7) 0.020(7)
C122 0.042(9) 0.068(17) 0.086(12) -0.001(10) -0.007(9) 0.027(8)
C123 0.033(3) 0.053(4) 0.061(4) -0.004(3) 0.003(3) 0.000(3)
N124 0.032(2) 0.054(3) 0.050(3) -0.008(2) -0.004(2) 0.013(2)
N125 0.031(2) 0.050(3) 0.052(3) -0.004(2) -0.010(2) 0.012(2)
C126 0.048(3) 0.047(4) 0.056(4) -0.003(3) -0.013(3) 0.014(3)
C127 0.059(4) 0.052(4) 0.057(4) 0.005(3) -0.015(3) 0.006(3)
C128 0.040(3) 0.048(3) 0.044(3) -0.003(3) -0.007(2) -0.001(3)
C129 0.042(3) 0.074(4) 0.045(3) -0.003(3) -0.005(3) -0.008(2)
C130 0.039(8) 0.072(8) 0.059(13) -0.006(10) 0.009(9) -0.007(7)
C131 0.043(6) 0.049(8) 0.057(8) -0.002(7) 0.013(5) -0.007(6)
C132 0.052(6) 0.056(9) 0.052(7) 0.003(7) 0.013(5) -0.015(6)
C133 0.036(8) 0.084(8) 0.047(7) 0.003(7) 0.010(6) 0.000(6)
C134 0.028(7) 0.074(6) 0.046(7) 0.001(6) 0.001(5) 0.000(5)
C135 0.045(9) 0.073(8) 0.058(13) -0.010(10) 0.003(9) -0.005(7)
C136 0.045(6) 0.073(9) 0.061(8) 0.006(9) 0.008(6) -0.010(6)
C137 0.052(6) 0.066(9) 0.066(8) -0.006(8) 0.008(6) -0.013(6)
C138 0.035(8) 0.087(9) 0.056(8) 0.001(8) 0.003(7) -0.006(6)
C139 0.025(7) 0.077(7) 0.058(9) 0.001(7) -0.002(6) -0.007(5)
C140 0.060(6) 0.041(7) 0.106(9) -0.005(7) 0.026(6) -0.011(6)
C141 0.028(6) 0.049(9) 0.131(11) -0.025(8) 0.029(6) -0.011(6)
C142 0.069(11) 0.074(11) 0.097(12) -0.001(9) 0.037(9) 0.006(9)
C143 0.067(7) 0.064(9) 0.103(9) 0.007(8) 0.037(7) -0.013(7)
C144 0.128(17) 0.17(2) 0.109(10) 0.056(12) 0.062(10) 0.051(15)
C145 0.086(12) 0.135(18) 0.247(19) -0.047(15) 0.045(13) -0.052(12)
C146 0.051(4) 0.063(5) 0.087(5) 0.005(4) -0.017(4) 0.023(3)
N147 0.031(2) 0.046(3) 0.050(3) -0.003(2) -0.002(2) 0.008(2)
N148 0.027(2) 0.057(3) 0.053(3) -0.009(2) 0.000(2) 0.010(2)
C149 0.038(3) 0.038(3) 0.059(4) -0.007(3) 0.006(3) 0.002(2)
C150 0.042(3) 0.047(3) 0.052(3) -0.005(3) 0.006(3) 0.003(3)
C151 0.043(3) 0.044(3) 0.052(3) -0.002(3) 0.005(3) 0.010(3)
C152 0.049(3) 0.063(4) 0.044(3) 0.003(3) 0.001(3) 0.023(3)
C153 0.077(5) 0.068(5) 0.059(4) -0.005(3) -0.005(4) 0.038(4)
C154 0.087(5) 0.092(6) 0.059(4) -0.006(4) -0.008(4) 0.056(5)
C155 0.069(4) 0.097(6) 0.046(4) 0.001(4) -0.004(3) 0.046(4)
C156 0.057(4) 0.089(5) 0.050(4) -0.004(4) -0.007(3) 0.029(4)
C157 0.055(4) 0.068(4) 0.047(3) -0.003(3) -0.003(3) 0.025(3)
C158 0.077(11) 0.114(17) 0.040(9) 0.022(8) 0.006(8) 0.052(12)
C159 0.056(12) 0.18(3) 0.083(13) 0.057(19) 0.008(12) 0.062(18)
C160 0.059(5) 0.095(9) 0.057(5) 0.013(6) -0.001(5) 0.037(6)
C161 0.054(6) 0.169(19) 0.094(10) 0.057(11) -0.014(6) 0.022(8)
C162 0.073(5) 0.087(6) 0.065(4) 0.006(4) -0.013(4) 0.025(4)
C163 0.032(3) 0.059(4) 0.075(4) -0.019(3) 0.003(3) 0.006(3)
B180 0.028(3) 0.057(4) 0.055(4) -0.009(3) -0.001(3) 0.012(3)
O164 0.14(2) 0.113(19) 0.116(18) -0.006(14) 0.013(14) -0.051(15)
O165 0.067(15) 0.088(18) 0.061(14) -0.013(11) -0.019(10) 0.020(12)

loop_
_atom_type_symbol
_atom_type_description
_atom_type_scat_dispersion_real
_atom_type_scat_dispersion_imag
_atom_type_scat_source
C C 0.0181 0.0091 'International Tables Vol C Tables 4.2.6.8 and 6.1.1.4'
H H 0.0000 0.0000 'International Tables Vol C Tables 4.2.6.8 and 6.1.1.4'
B B 0.0090 0.0039 'International Tables Vol C Tables 4.2.6.8 and 6.1.1.4'
N N 0.0311 0.0180 'International Tables Vol C Tables 4.2.6.8 and 6.1.1.4'
O O 0.0492 0.0322 'International Tables Vol C Tables 4.2.6.8 and 6.1.1.4'
S S 0.3331 0.5567 'International Tables Vol C Tables 4.2.6.8 and 6.1.1.4'
Zn Zn -1.5491 0.6778 'International Tables Vol C Tables 4.2.6.8 and 6.1.1.4'

loop_
_geom_angle_atom_site_label_1
_geom_angle_atom_site_label_2
_geom_angle_atom_site_label_3
_geom_angle
O2 Zn1 N165 131.72(17)
O2 Zn1 N51 128.77(17)
N165 Zn1 N51 98.82(18)
O2 Zn1 O3 79.52(14)
N165 Zn1 O3 90.89(15)
N51 Zn1 O3 94.00(16)
O2 Zn1 N36 100.47(16)
N165 Zn1 N36 85.98(16)
N51 Zn1 N36 89.28(17)
O3 Zn1 N36 175.78(16)
C11 O2 Zn1 116.2(3)
C10 O3 Zn1 109.5(3)
C7 C4 C9 109.1(5)
C7 C4 C6 110.5(5)
C9 C4 C6 109.7(4)
C7 C4 C5 107.8(5)
C9 C4 C5 111.1(4)
C6 C4 C5 108.6(5)
C4 C5 H5A 109.5
C4 C5 H5B 109.5
H5A C5 H5B 109.5
C4 C5 H5C 109.5
H5A C5 H5C 109.5
H5B C5 H5C 109.5
C4 C6 H6A 109.5
C4 C6 H6B 109.5
H6A C6 H6B 109.5
C4 C6 H6C 109.5
H6A C6 H6C 109.5
H6B C6 H6C 109.5
C4 C7 H7A 109.5
C4 C7 H7B 109.5
H7A C7 H7B 109.5
C4 C7 H7C 109.5
H7A C7 H7C 109.5
H7B C7 H7C 109.5
C9 C8 C13 123.8(5)
C9 C8 H8 118.1
C13 C8 H8 118.1
C8 C9 C10 117.4(5)
C8 C9 C4 122.9(5)
C10 C9 C4 119.7(4)
O3 C10 C9 124.1(5)
O3 C10 C11 117.3(5)
C9 C10 C11 118.6(4)
O2 C11 C12 122.9(5)
O2 C11 C10 117.4(4)
C12 C11 C10 119.7(5)
C13 C12 C11 120.5(5)
C13 C12 H12 119.8
C11 C12 H12 119.8
C12 C13 C8 120.0(5)
C12 C13 C14 121.7(5)
C8 C13 C14 118.3(5)
N19 C14 C15 121.2(5)
N19 C14 C13 116.1(5)
C15 C14 C13 122.7(5)
C16 C15 C14 120.1(5)
C16 C15 H15 119.9
C14 C15 H15 119.9
C15 C16 C17 119.7(5)
C15 C16 H16 120.2
C17 C16 H16 120.2
C16 C17 C18 116.6(5)
C16 C17 C20 122.6(5)
C18 C17 C20 120.6(5)
N19 C18 C17 124.5(5)
N19 C18 H18 117.8
C17 C18 H18 117.8
C18 N19 C14 117.9(5)
C24 C20 C17 128.7(5)
C24 C20 S21 111.6(4)
C17 C20 S21 119.7(4)
C20 S21 C22 90.8(3)
C23 C22 C25 127.4(5)
C23 C22 S21 112.0(4)
C25 C22 S21 120.2(4)
C24 C23 C22 112.6(5)
C24 C23 H23 123.7
C22 C23 H23 123.7
C23 C24 C20 112.9(5)
C23 C24 H24 123.5
C20 C24 H24 123.5
N29 C25 N26 109.2(5)
N29 C25 C22 126.2(5)
N26 C25 C22 124.4(5)
O31 N26 C25 125.1(5)
O31 N26 C27 122.5(5)
C25 N26 C27 111.2(4)
N26 C27 C32 106.0(5)
N26 C27 C33 109.8(5)
C32 C27 C33 111.8(5)
N26 C27 C28 99.0(4)
C32 C27 C28 114.3(5)
C33 C27 C28 114.7(5)
N29 C28 C34 109.1(5)
N29 C28 C35 105.6(5)
C34 C28 C35 111.8(5)
N29 C28 C27 101.3(4)
C34 C28 C27 114.0(5)
C35 C28 C27 114.0(5)
O30 N29 C25 126.9(5)
O30 N29 C28 122.0(4)
C25 N29 C28 110.6(5)
C27 C32 H32A 109.5
C27 C32 H32B 109.5
H32A C32 H32B 109.5
C27 C32 H32C 109.5
H32A C32 H32C 109.5
H32B C32 H32C 109.5
C27 C33 H33A 109.5
C27 C33 H33B 109.5
H33A C33 H33B 109.5
C27 C33 H33C 109.5
H33A C33 H33C 109.5
H33B C33 H33C 109.5
C28 C34 H34A 109.5
C28 C34 H34B 109.5
H34A C34 H34B 109.5
C28 C34 H34C 109.5
H34A C34 H34C 109.5
H34B C34 H34C 109.5
C28 C35 H35A 109.5
C28 C35 H35B 109.5
H35A C35 H35B 109.5
C28 C35 H35C 109.5
H35A C35 H35C 109.5
H35B C35 H35C 109.5
C40 N36 N37 106.4(4)
C40 N36 Zn1 140.2(4)
N37 N36 Zn1 109.6(3)
C38 N37 N36 109.9(4)
C38 N37 B66 128.2(4)
N36 N37 B66 121.2(4)
N37 C38 C39 108.3(5)
N37 C38 C50 122.2(5)
C39 C38 C50 129.5(5)
C38 C39 C40 105.4(5)
C38 C39 H39 127.3
C40 C39 H39 127.3
N36 C40 C39 110.0(5)
N36 C40 C41 122.7(5)
C39 C40 C41 127.3(5)
C46 C41 C42 117.9(5)
C46 C41 C40 120.2(5)
C42 C41 C40 121.9(5)
C43 C42 C41 120.5(5)
C43 C42 H42 119.8
C41 C42 H42 119.7
C42 C43 C44 122.5(5)
C42 C43 H43 118.8
C44 C43 H43 118.8
C43 C44 C45 116.8(5)
C43 C44 C47 122.0(6)
C45 C44 C47 121.2(6)
C46 C45 C44 121.3(5)
C46 C45 H45 119.3
C44 C45 H45 119.3
C45 C46 C41 120.9(5)
C45 C46 H46 119.5
C41 C46 H46 119.5
C44 C47 C49 113.0(6)
C44 C47 C48 110.1(6)
C49 C47 C48 110.3(7)
C44 C47 H47 107.8
C49 C47 H47 107.8
C48 C47 H47 107.8
C47 C48 H48A 109.5
C47 C48 H48B 109.5
H48A C48 H48B 109.5
C47 C48 H48C 109.5
H48A C48 H48C 109.5
H48B C48 H48C 109.5
C47 C49 H49A 109.5
C47 C49 H49B 109.5
H49A C49 H49B 109.5
C47 C49 H49C 109.5
H49A C49 H49C 109.5
H49B C49 H49C 109.5
C38 C50 H50A 109.5
C38 C50 H50B 109.5
H50A C50 H50B 109.5
C38 C50 H50C 109.5
H50A C50 H50C 109.5
H50B C50 H50C 109.5
C55 N51 N52 107.5(4)
C55 N51 Zn1 139.4(4)
N52 N51 Zn1 113.0(3)
C53 N52 N51 108.7(4)
C53 N52 B66 129.9(4)
N51 N52 B66 121.4(4)
N52 C53 C54 108.5(5)
N52 C53 C65 122.7(5)
C54 C53 C65 128.7(5)
C53 C54 C55 105.5(5)
C53 C54 H54 127.2
C55 C54 H54 127.2
N51 C55 C54 109.7(5)
N51 C55 C56 123.3(5)
C54 C55 C56 126.9(5)
C57 C56 C61 117.5(5)
C57 C56 C55 123.3(5)
C61 C56 C55 119.2(5)
C56 C57 C58 120.0(6)
C56 C57 H57 120.0
C58 C57 H57 120.0
C59 C58 C57 123.1(6)
C59 C58 H58 118.4
C57 C58 H58 118.4
C58 C59 C60 117.0(5)
C58 C59 C62 121.7(6)
C60 C59 C62 121.3(6)
C59 C60 C61 120.9(6)
C59 C60 H60 119.6
C61 C60 H60 119.6
C56 C61 C60 121.5(6)
C56 C61 H61 119.2
C60 C61 H61 119.2
C63 C62 C64 112.0(7)
C63 C62 C59 110.5(5)
C64 C62 C59 113.5(6)
C63 C62 H62 106.8
C64 C62 H62 106.8
C59 C62 H62 106.8
C62 C63 H63A 109.5
C62 C63 H63B 109.5
H63A C63 H63B 109.5
C62 C63 H63C 109.5
H63A C63 H63C 109.5
H63B C63 H63C 109.5
C62 C64 H64A 109.5
C62 C64 H64B 109.5
H64A C64 H64B 109.5
C62 C64 H64C 109.5
H64A C64 H64C 109.5
H64B C64 H64C 109.5
C53 C65 H65A 109.5
C53 C65 H65B 109.5
H65A C65 H65B 109.5
C53 C65 H65C 109.5
H65A C65 H65C 109.5
H65B C65 H65C 109.5
N37 B66 N166 107.3(5)
N37 B66 N52 109.8(4)
N166 B66 N52 110.9(4)
N37 B66 H66 109.6
N166 B66 H66 109.6
N52 B66 H66 109.6
C169 N165 N166 107.8(4)
C169 N165 Zn1 136.6(3)
N166 N165 Zn1 113.8(3)
C167 N166 N165 109.0(4)
C167 N166 B66 131.6(4)
N165 N166 B66 119.0(4)
N166 C167 C168 108.6(5)
N166 C167 C179 122.5(5)
C168 C167 C179 128.8(5)
C167 C168 C169 105.2(5)
C167 C168 H168 127.4
C169 C168 H168 127.4
N165 C169 C168 109.4(5)
N165 C169 C170 122.0(4)
C168 C169 C170 128.6(5)
C171 C170 C175 118.1(5)
C171 C170 C169 121.3(5)
C175 C170 C169 120.5(5)
C170 C171 C172 121.4(5)
C170 C171 H171 119.3
C172 C171 H171 119.3
C171 C172 C173 121.0(5)
C171 C172 H172 119.5
C173 C172 H172 119.5
C174 C173 C172 116.8(5)
C174 C173 C176 119.7(5)
C172 C173 C176 123.5(5)
C173 C174 C175 122.9(5)
C173 C174 H174 118.5
C175 C174 H174 118.5
C174 C175 C170 119.6(5)
C174 C175 H175 120.2
C170 C175 H175 120.2
C173 C176 C177 114.1(5)
C173 C176 C178 109.4(5)
C177 C176 C178 110.0(5)
C173 C176 H176 107.7
C177 C176 H176 107.7
C178 C176 H176 107.7
C176 C177 H17A 109.5
C176 C177 H17B 109.5
H17A C177 H17B 109.5
C176 C177 H17C 109.5
H17A C177 H17C 109.5
H17B C177 H17C 109.5
C176 C178 H17D 109.5
C176 C178 H17E 109.5
H17D C178 H17E 109.5
C176 C178 H17F 109.5
H17D C178 H17F 109.5
H17E C178 H17F 109.5
C167 C179 H17G 109.5
C167 C179 H17H 109.5
H17G C179 H17H 109.5
C167 C179 H17I 109.5
H17G C179 H17I 109.5
H17H C179 H17I 109.5
O72 Zn71 N147 122.27(19)
O72 Zn71 N124 138.82(19)
N147 Zn71 N124 98.74(18)
O72 Zn71 O73 79.96(14)
N147 Zn71 O73 97.44(17)
N124 Zn71 O73 92.11(18)
O72 Zn71 N106 97.64(16)
N147 Zn71 N106 88.25(18)
N124 Zn71 N106 86.30(19)
O73 Zn71 N106 174.27(16)
C81 O72 Zn71 114.6(4)
C80 O73 Zn71 110.1(4)
C79 C74 C75 111.3(5)
C79 C74 C77 108.4(5)
C75 C74 C77 108.1(5)
C79 C74 C76 109.9(5)
C75 C74 C76 108.5(5)
C77 C74 C76 110.6(5)
C74 C75 H75A 109.5
C74 C75 H75B 109.5
H75A C75 H75B 109.5
C74 C75 H75C 109.5
H75A C75 H75C 109.5
H75B C75 H75C 109.5
C74 C76 H76A 109.5
C74 C76 H76B 109.5
H76A C76 H76B 109.5
C74 C76 H76C 109.5
H76A C76 H76C 109.5
H76B C76 H76C 109.5
C74 C77 H77A 109.5
C74 C77 H77B 109.5
H77A C77 H77B 109.5
C74 C77 H77C 109.5
H77A C77 H77C 109.5
H77B C77 H77C 109.5
C79 C78 C83 124.9(5)
C79 C78 H78 117.6
C83 C78 H78 117.6
C78 C79 C80 115.2(5)
C78 C79 C74 123.4(5)
C80 C79 C74 121.3(5)
O73 C80 C81 116.7(5)
O73 C80 C79 123.2(5)
C81 C80 C79 120.1(5)
O72 C81 C82 121.0(5)
O72 C81 C80 118.5(5)
C82 C81 C80 120.4(5)
C83 C82 C81 118.8(6)
C83 C82 H82 120.6
C81 C82 H82 120.6
C82 C83 C78 120.4(5)
C82 C83 C84 121.5(6)
C78 C83 C84 118.1(5)
N89 C84 C85 119.4(5)
N89 C84 C83 116.5(5)
C85 C84 C83 124.1(5)
C84 C85 C86 121.3(6)
C84 C85 H85 119.4
C86 C85 H85 119.4
C85 C86 C87 118.8(6)
C85 C86 H86 120.6
C87 C86 H86 120.6
C88 C87 C86 117.1(5)
C88 C87 C90 121.1(6)
C86 C87 C90 121.8(6)
N89 C88 C87 124.4(6)
N89 C88 H88 117.8
C87 C88 H88 117.8
C88 N89 C84 119.1(5)
C94 C90 C87 128.5(6)
C94 C90 S91 111.2(4)
C87 C90 S91 120.3(5)
C90 S91 C92 91.0(3)
C93 C92 C95 127.6(5)
C93 C92 S91 112.7(4)
C95 C92 S91 119.7(5)
C92 C93 C94 112.0(5)
C92 C93 H93 124.0
C94 C93 H93 124.0
C93 C94 C90 113.1(6)
C93 C94 H94 123.5
C90 C94 H94 123.5
N99 C95 N96 108.9(5)
N99 C95 C92 126.3(6)
N96 C95 C92 124.7(5)
O101 N96 C95 124.7(5)
O101 N96 C97 122.8(5)
C95 N96 C97 111.5(5)
N96 C97 C103 109.8(5)
N96 C97 C102 104.8(5)
C103 C97 C102 110.2(6)
N96 C97 C98 101.0(5)
C103 C97 C98 116.1(6)
C102 C97 C98 113.8(6)
C105 C98 N99 109.8(5)
C105 C98 C104 110.9(5)
N99 C98 C104 105.3(5)
C105 C98 C97 115.5(6)
N99 C98 C97 100.9(4)
C104 C98 C97 113.5(6)
O100 N99 C95 126.1(5)
O100 N99 C98 122.2(4)
C95 N99 C98 111.4(5)
C97 C102 H10A 109.5
C97 C102 H10B 109.5
H10A C102 H10B 109.5
C97 C102 H10C 109.5
H10A C102 H10C 109.5
H10B C102 H10C 109.5
C97 C103 H10D 109.5
C97 C103 H10E 109.5
H10D C103 H10E 109.5
C97 C103 H10F 109.5
H10D C103 H10F 109.5
H10E C103 H10F 109.5
C98 C104 H10G 109.5
C98 C104 H10H 109.5
H10G C104 H10H 109.5
C98 C104 H10I 109.5
H10G C104 H10I 109.5
H10H C104 H10I 109.5
C98 C105 H10J 109.5
C98 C105 H10K 109.5
H10J C105 H10K 109.5
C98 C105 H10L 109.5
H10J C105 H10L 109.5
H10K C105 H10L 109.5
C110 N106 N107 106.6(4)
C110 N106 Zn71 141.3(4)
N107 N106 Zn71 111.7(3)
N106 N107 C108 110.0(5)
N106 N107 B180 120.3(4)
C108 N107 B180 129.5(5)
N107 C108 C109 107.8(5)
N107 C108 C123 122.6(5)
C109 C108 C123 129.6(5)
C108 C109 C110 105.4(5)
C108 C109 H109 127.3
C110 C109 H109 127.3
N106 C110 C109 110.2(5)
N106 C110 C111 122.3(5)
C109 C110 C111 127.5(5)
C116 C111 C112 119.3(5)
C116 C111 C110 120.0(6)
C112 C111 C110 120.8(6)
C113 C112 C111 119.2(6)
C113 C112 H112 120.4
C111 C112 H112 120.4
C114 C113 C112 122.1(6)
C114 C113 H113 118.9
C112 C113 H113 118.9
C113 C114 C115 118.5(6)
C113 C114 C120 132.8(10)
C115 C114 C120 108.6(9)
C113 C114 C117 113.8(8)
C115 C114 C117 127.5(9)
C116 C115 C114 119.6(7)
C116 C115 H115 120.2
C114 C115 H115 120.2
C111 C116 C115 121.2(6)
C111 C116 H116 119.4
C115 C116 H116 119.4
C119 C117 C114 111.4(10)
C119 C117 C118 105.6(17)
C114 C117 C118 108(2)
C119 C117 H117 110.6
C114 C117 H117 110.6
C118 C117 H117 110.6
C117 C118 H11A 109.5
C117 C118 H11B 109.5
H11A C118 H11B 109.5
C117 C118 H11C 109.5
H11A C118 H11C 109.5
H11B C118 H11C 109.5
C117 C119 H11D 109.5
C117 C119 H11E 109.5
H11D C119 H11E 109.5
C117 C119 H11F 109.5
H11D C119 H11F 109.5
H11E C119 H11F 109.5
C121 C120 C114 106.3(10)
C121 C120 C122 113(2)
C114 C120 C122 107.6(19)
C121 C120 H120 109.8
C114 C120 H120 109.8
C122 C120 H120 109.8
C120 C121 H12A 109.5
C120 C121 H12B 109.5
H12A C121 H12B 109.5
C120 C121 H12C 109.5
H12A C121 H12C 109.5
H12B C121 H12C 109.5
C120 C122 H12D 109.5
C120 C122 H12E 109.5
H12D C122 H12E 109.5
C120 C122 H12F 109.5
H12D C122 H12F 109.5
H12E C122 H12F 109.5
C108 C123 H12G 109.5
C108 C123 H12H 109.5
H12G C123 H12H 109.5
C108 C123 H12I 109.5
H12G C123 H12I 109.5
H12H C123 H12I 109.5
C128 N124 N125 107.0(5)
C128 N124 Zn71 139.1(4)
N125 N124 Zn71 113.2(4)
C126 N125 N124 108.8(5)
C126 N125 B180 130.5(5)
N124 N125 B180 120.4(5)
N125 C126 C127 108.9(5)
N125 C126 C146 123.0(6)
C127 C126 C146 128.0(6)
C126 C127 C128 105.2(6)
C126 C127 H127 127.4
C128 C127 H127 127.4
N124 C128 C127 110.0(5)
N124 C128 C129 122.7(5)
C127 C128 C129 127.3(6)
C130 C129 C134 126.3(11)
C139 C129 C135 108.7(12)
C130 C129 C128 122.5(9)
C139 C129 C128 130.0(8)
C134 C129 C128 111.2(7)
C135 C129 C128 121.3(10)
C129 C130 C131 112.9(12)
C129 C130 H130 123.6
C131 C130 H130 123.6
C132 C131 C130 126.3(12)
C132 C131 H131 116.8
C130 C131 H131 116.8
C133 C132 C131 114.0(12)
C133 C132 C140 126.1(12)
C131 C132 C140 119.9(12)
C132 C133 C134 125.4(13)
C132 C133 H133 117.3
C134 C133 H133 117.3
C133 C134 C129 115.0(11)
C133 C134 H134 122.5
C129 C134 H134 122.5
C129 C135 C136 133.4(17)
C129 C135 H135 113.3
C136 C135 H135 113.3
C135 C136 C137 107.6(14)
C135 C136 H136 126.2
C137 C136 H136 126.2
C136 C137 C138 128.9(12)
C136 C137 C143 113.1(12)
C138 C137 C143 118.1(12)
C139 C138 C137 111.4(12)
C139 C138 H138 124.3
C137 C138 H138 124.3
C129 C139 C138 130.0(13)
C129 C139 H139 115.0
C138 C139 H139 115.0
C142 C140 C141 111.8(14)
C142 C140 C132 107.1(13)
C141 C140 C132 107.4(11)
C142 C140 H140 110.2
C141 C140 H140 110.2
C132 C140 H140 110.2
C140 C141 H14A 109.5
C140 C141 H14B 109.5
H14A C141 H14B 109.5
C140 C141 H14C 109.5
H14A C141 H14C 109.5
H14B C141 H14C 109.5
C140 C142 H14D 109.5
C140 C142 H14E 109.5
H14D C142 H14E 109.5
C140 C142 H14F 109.5
H14D C142 H14F 109.5
H14E C142 H14F 109.5
C145 C143 C144 105.5(17)
C145 C143 C137 110.2(15)
C144 C143 C137 110.3(17)
C145 C143 H143 110.2
C144 C143 H143 110.2
C137 C143 H143 110.2
C143 C144 H14G 109.5
C143 C144 H14H 109.5
H14G C144 H14H 109.5
C143 C144 H14I 109.5
H14G C144 H14I 109.5
H14H C144 H14I 109.5
C143 C145 H14J 109.5
C143 C145 H14K 109.5
H14J C145 H14K 109.5
C143 C145 H14L 109.5
H14J C145 H14L 109.5
H14K C145 H14L 109.5
C126 C146 H14M 109.5
C126 C146 H14N 109.5
H14M C146 H14N 109.5
C126 C146 H14O 109.5
H14M C146 H14O 109.5
H14N C146 H14O 109.5
C151 N147 N148 106.8(4)
C151 N147 Zn71 137.6(4)
N148 N147 Zn71 115.4(3)
C149 N148 N147 109.5(5)
C149 N148 B180 131.5(5)
N147 N148 B180 119.1(4)
N148 C149 C150 108.2(5)
N148 C149 C163 123.4(5)
C150 C149 C163 128.3(6)
C149 C150 C151 106.0(5)
C149 C150 H150 127.0
C151 C150 H150 127.0
N147 C151 C150 109.5(5)
N147 C151 C152 121.3(5)
C150 C151 C152 129.2(5)
C153 C152 C157 118.5(6)
C153 C152 C151 121.3(6)
C157 C152 C151 120.2(5)
C152 C153 C154 120.6(7)
C152 C153 H153 119.7
C154 C153 H153 119.7
C155 C154 C153 121.2(7)
C155 C154 H154 119.4
C153 C154 H154 119.4
C156 C155 C154 117.7(6)
C156 C155 C158 130.6(10)
C154 C155 C158 109.8(12)
C156 C155 C160 118.7(9)
C154 C155 C160 123.3(8)
C155 C156 C157 121.5(7)
C155 C156 H156 119.2
C157 C156 H156 119.2
C152 C157 C156 120.5(6)
C152 C157 H157 119.7
C156 C157 H157 119.7
C159 C158 C162 109.4(17)
C159 C158 C155 98.7(17)
C162 C158 C155 110.9(12)
C159 C158 H158 112.4
C162 C158 H158 112.4
C155 C158 H158 112.4
C158 C159 H15A 109.5
C158 C159 H15B 109.5
H15A C159 H15B 109.5
C158 C159 H15C 109.5
H15A C159 H15C 109.5
H15B C159 H15C 109.5
C162 C160 C161 107.7(10)
C162 C160 C155 110.2(8)
C161 C160 C155 116.8(10)
C162 C160 H160 107.3
C161 C160 H160 107.3
C155 C160 H160 107.3
C160 C161 H16A 109.5
C160 C161 H16B 109.5
H16A C161 H16B 109.5
C160 C161 H16C 109.5
H16A C161 H16C 109.5
H16B C161 H16C 109.5
C158 C162 H16G 109.5
C158 C162 H16H 109.5
H16G C162 H16H 109.5
C158 C162 H16I 109.5
H16G C162 H16I 109.5
H16H C162 H16I 109.5
C160 C162 H16D 109.5
C160 C162 H16E 109.5
H16D C162 H16E 109.5
C160 C162 H16F 109.5
H16D C162 H16F 109.5
H16E C162 H16F 109.5
C149 C163 H16J 109.5
C149 C163 H16K 109.5
H16J C163 H16K 109.5
C149 C163 H16L 109.5
H16J C163 H16L 109.5
H16K C163 H16L 109.5
N125 B180 N107 109.2(5)
N125 B180 N148 111.5(5)
N107 B180 N148 107.5(5)
N125 B180 H180 109.5
N107 B180 H180 109.5
N148 B180 H180 109.5

loop_
_geom_bond_atom_site_label_1
_geom_bond_atom_site_label_2
_geom_bond_distance
Zn1 O2 1.939(4)
Zn1 N165 2.027(4)
Zn1 N51 2.028(5)
Zn1 O3 2.186(4)
Zn1 N36 2.213(5)
O2 C11 1.294(6)
O3 C10 1.253(6)
C4 C7 1.526(8)
C4 C9 1.533(7)
C4 C6 1.536(8)
C4 C5 1.537(8)
C5 H5A 0.9800
C5 H5B 0.9800
C5 H5C 0.9800
C6 H6A 0.9800
C6 H6B 0.9800
C6 H6C 0.9800
C7 H7A 0.9800
C7 H7B 0.9800
C7 H7C 0.9800
C8 C9 1.358(7)
C8 C13 1.429(8)
C8 H8 0.9500
C9 C10 1.463(7)
C10 C11 1.474(7)
C11 C12 1.405(7)
C12 C13 1.369(7)
C12 H12 0.9500
C13 C14 1.469(7)
C14 N19 1.359(7)
C14 C15 1.382(8)
C15 C16 1.376(8)
C15 H15 0.9500
C16 C17 1.391(7)
C16 H16 0.9500
C17 C18 1.395(8)
C17 C20 1.453(7)
C18 N19 1.332(7)
C18 H18 0.9500
C20 C24 1.392(7)
C20 S21 1.707(5)
S21 C22 1.719(5)
C22 C23 1.376(8)
C22 C25 1.426(7)
C23 C24 1.366(8)
C23 H23 0.9500
C24 H24 0.9500
C25 N29 1.346(7)
C25 N26 1.354(7)
N26 O31 1.274(6)
N26 C27 1.507(7)
C27 C32 1.507(8)
C27 C33 1.510(8)
C27 C28 1.557(8)
C28 N29 1.500(7)
C28 C34 1.512(8)
C28 C35 1.533(8)
N29 O30 1.278(6)
C32 H32A 0.9800
C32 H32B 0.9800
C32 H32C 0.9800
C33 H33A 0.9800
C33 H33B 0.9800
C33 H33C 0.9800
C34 H34A 0.9800
C34 H34B 0.9800
C34 H34C 0.9800
C35 H35A 0.9800
C35 H35B 0.9800
C35 H35C 0.9800
N36 C40 1.329(7)
N36 N37 1.380(6)
N37 C38 1.348(7)
N37 B66 1.537(8)
C38 C39 1.370(8)
C38 C50 1.505(8)
C39 C40 1.414(7)
C39 H39 0.9500
C40 C41 1.470(8)
C41 C46 1.389(8)
C41 C42 1.393(7)
C42 C43 1.377(8)
C42 H42 0.9500
C43 C44 1.386(8)
C43 H43 0.9500
C44 C45 1.397(8)
C44 C47 1.503(8)
C45 C46 1.387(8)
C45 H45 0.9500
C46 H46 0.9500
C47 C49 1.517(10)
C47 C48 1.531(10)
C47 H47 1.0000
C48 H48A 0.9800
C48 H48B 0.9800
C48 H48C 0.9800
C49 H49A 0.9800
C49 H49B 0.9800
C49 H49C 0.9800
C50 H50A 0.9800
C50 H50B 0.9800
C50 H50C 0.9800
N51 C55 1.332(7)
N51 N52 1.378(6)
N52 C53 1.354(7)
N52 B66 1.552(7)
C53 C54 1.380(7)
C53 C65 1.494(7)
C54 C55 1.400(8)
C54 H54 0.9500
C55 C56 1.488(7)
C56 C57 1.385(8)
C56 C61 1.390(8)
C57 C58 1.388(8)
C57 H57 0.9500
C58 C59 1.369(9)
C58 H58 0.9500
C59 C60 1.386(9)
C59 C62 1.533(8)
C60 C61 1.391(8)
C60 H60 0.9500
C61 H61 0.9500
C62 C63 1.513(11)
C62 C64 1.520(9)
C62 H62 1.0000
C63 H63A 0.9800
C63 H63B 0.9800
C63 H63C 0.9800
C64 H64A 0.9800
C64 H64B 0.9800
C64 H64C 0.9800
C65 H65A 0.9800
C65 H65B 0.9800
C65 H65C 0.9800
B66 N166 1.546(8)
B66 H66 1.0000
N165 C169 1.327(7)
N165 N166 1.369(6)
N166 C167 1.348(7)
C167 C168 1.376(8)
C167 C179 1.501(7)
C168 C169 1.409(7)
C168 H168 0.9500
C169 C170 1.476(7)
C170 C171 1.376(8)
C170 C175 1.408(7)
C171 C172 1.394(7)
C171 H171 0.9500
C172 C173 1.399(8)
C172 H172 0.9500
C173 C174 1.384(8)
C173 C176 1.512(7)
C174 C175 1.384(7)
C174 H174 0.9500
C175 H175 0.9500
C176 C177 1.520(9)
C176 C178 1.543(8)
C176 H176 1.0000
C177 H17A 0.9800
C177 H17B 0.9800
C177 H17C 0.9800
C178 H17D 0.9800
C178 H17E 0.9800
C178 H17F 0.9800
C179 H17G 0.9800
C179 H17H 0.9800
C179 H17I 0.9800
Zn71 O72 1.955(4)
Zn71 N147 2.014(5)
Zn71 N124 2.029(5)
Zn71 O73 2.151(4)
Zn71 N106 2.178(5)
O72 C81 1.297(6)
O73 C80 1.271(6)
C74 C79 1.520(8)
C74 C75 1.529(7)
C74 C77 1.535(9)
C74 C76 1.539(8)
C75 H75A 0.9800
C75 H75B 0.9800
C75 H75C 0.9800
C76 H76A 0.9800
C76 H76B 0.9800
C76 H76C 0.9800
C77 H77A 0.9800
C77 H77B 0.9800
C77 H77C 0.9800
C78 C79 1.373(8)
C78 C83 1.424(8)
C78 H78 0.9500
C79 C80 1.469(8)
C80 C81 1.451(8)
C81 C82 1.419(7)
C82 C83 1.378(8)
C82 H82 0.9500
C83 C84 1.461(7)
C84 N89 1.357(7)
C84 C85 1.383(9)
C85 C86 1.388(8)
C85 H85 0.9500
C86 C87 1.388(8)
C86 H86 0.9500
C87 C88 1.382(9)
C87 C90 1.466(8)
C88 N89 1.334(7)
C88 H88 0.9500
C90 C94 1.394(8)
C90 S91 1.711(6)
S91 C92 1.721(5)
C92 C93 1.368(8)
C92 C95 1.428(8)
C93 C94 1.388(8)
C93 H93 0.9500
C94 H94 0.9500
C95 N99 1.349(7)
C95 N96 1.355(8)
N96 O101 1.279(6)
N96 C97 1.495(7)
C97 C103 1.528(9)
C97 C102 1.541(10)
C97 C98 1.546(9)
C98 C105 1.507(8)
C98 N99 1.511(8)
C98 C104 1.529(9)
N99 O100 1.281(7)
C102 H10A 0.9800
C102 H10B 0.9800
C102 H10C 0.9800
C103 H10D 0.9800
C103 H10E 0.9800
C103 H10F 0.9800
C104 H10G 0.9800
C104 H10H 0.9800
C104 H10I 0.9800
C105 H10J 0.9800
C105 H10K 0.9800
C105 H10L 0.9800
N106 C110 1.341(7)
N106 N107 1.374(6)
N107 C108 1.374(7)
N107 B180 1.545(8)
C108 C109 1.380(8)
C108 C123 1.507(7)
C109 C110 1.419(7)
C109 H109 0.9500
C110 C111 1.475(7)
C111 C116 1.370(9)
C111 C112 1.396(8)
C112 C113 1.389(8)
C112 H112 0.9500
C113 C114 1.367(10)
C113 H113 0.9500
C114 C115 1.400(10)
C114 C120 1.527(9)
C114 C117 1.542(9)
C115 C116 1.396(9)
C115 H115 0.9500
C116 H116 0.9500
C117 C119 1.530(15)
C117 C118 1.554(17)
C117 H117 1.0000
C118 H11A 0.9800
C118 H11B 0.9800
C118 H11C 0.9800
C119 H11D 0.9800
C119 H11E 0.9800
C119 H11F 0.9800
C120 C121 1.510(15)
C120 C122 1.534(18)
C120 H120 1.0000
C121 H12A 0.9800
C121 H12B 0.9800
C121 H12C 0.9800
C122 H12D 0.9800
C122 H12E 0.9800
C122 H12F 0.9800
C123 H12G 0.9800
C123 H12H 0.9800
C123 H12I 0.9800
N124 C128 1.333(8)
N124 N125 1.388(6)
N125 C126 1.354(8)
N125 B180 1.538(9)
C126 C127 1.377(9)
C126 C146 1.497(8)
C127 C128 1.412(8)
C127 H127 0.9500
C128 C129 1.477(8)
C129 C130 1.388(9)
C129 C139 1.390(9)
C129 C134 1.392(9)
C129 C135 1.400(9)
C130 C131 1.406(9)
C130 H130 0.9500
C131 C132 1.404(9)
C131 H131 0.9500
C132 C133 1.385(9)
C132 C140 1.556(17)
C133 C134 1.386(9)
C133 H133 0.9500
C134 H134 0.9500
C135 C136 1.412(9)
C135 H135 0.9500
C136 C137 1.419(9)
C136 H136 0.9500
C137 C138 1.422(9)
C137 C143 1.59(2)
C138 C139 1.400(9)
C138 H138 0.9500
C139 H139 0.9500
C140 C142 1.542(9)
C140 C141 1.548(9)
C140 H140 1.0000
C141 H14A 0.9800
C141 H14B 0.9800
C141 H14C 0.9800
C142 H14D 0.9800
C142 H14E 0.9800
C142 H14F 0.9800
C143 C145 1.518(10)
C143 C144 1.528(10)
C143 H143 1.0000
C144 H14G 0.9800
C144 H14H 0.9800
C144 H14I 0.9800
C145 H14J 0.9800
C145 H14K 0.9800
C145 H14L 0.9800
C146 H14M 0.9800
C146 H14N 0.9800
C146 H14O 0.9800
N147 C151 1.331(7)
N147 N148 1.381(6)
N148 C149 1.349(7)
N148 B180 1.553(8)
C149 C150 1.366(8)
C149 C163 1.510(7)
C150 C151 1.407(8)
C150 H150 0.9500
C151 C152 1.484(8)
C152 C153 1.383(9)
C152 C157 1.387(9)
C153 C154 1.396(9)
C153 H153 0.9500
C154 C155 1.388(11)
C154 H154 0.9500
C155 C156 1.381(10)
C155 C158 1.527(10)
C155 C160 1.548(8)
C156 C157 1.392(8)
C156 H156 0.9500
C157 H157 0.9500
C158 C159 1.497(18)
C158 C162 1.522(18)
C158 H158 1.0000
C159 H15A 0.9800
C159 H15B 0.9800
C159 H15C 0.9800
C160 C162 1.513(12)
C160 C161 1.541(14)
C160 H160 1.0000
C161 H16A 0.9800
C161 H16B 0.9800
C161 H16C 0.9800
C162 H16G 0.9800
C162 H16H 0.9800
C162 H16I 0.9800
C162 H16D 0.9800
C162 H16E 0.9800
C162 H16F 0.9800
C163 H16J 0.9800
C163 H16K 0.9800
C163 H16L 0.9800
B180 H180 1.0000

loop_
_geom_torsion_atom_site_label_1
_geom_torsion_atom_site_label_2
_geom_torsion_atom_site_label_3
_geom_torsion_atom_site_label_4
_geom_torsion
C13 C8 C9 C10 2.2(8)
C13 C8 C9 C4 -178.6(5)
C7 C4 C9 C8 -117.2(6)
C6 C4 C9 C8 121.6(6)
C5 C4 C9 C8 1.6(8)
C7 C4 C9 C10 61.9(6)
C6 C4 C9 C10 -59.3(6)
C5 C4 C9 C10 -179.3(5)
Zn1 O3 C10 C9 178.7(4)
Zn1 O3 C10 C11 -1.3(6)
C8 C9 C10 O3 178.9(5)
C4 C9 C10 O3 -0.3(8)
C8 C9 C10 C11 -1.1(7)
C4 C9 C10 C11 179.7(5)
Zn1 O2 C11 C12 -178.6(4)
Zn1 O2 C11 C10 2.5(6)
O3 C10 C11 O2 -0.6(7)
C9 C10 C11 O2 179.4(5)
O3 C10 C11 C12 -179.5(5)
C9 C10 C11 C12 0.5(8)
O2 C11 C12 C13 -179.7(5)
C10 C11 C12 C13 -0.9(8)
C11 C12 C13 C8 1.9(8)
C11 C12 C13 C14 -178.5(5)
C9 C8 C13 C12 -2.7(9)
C9 C8 C13 C14 177.7(5)
C12 C13 C14 N19 -163.0(5)
C8 C13 C14 N19 16.6(8)
C12 C13 C14 C15 18.3(9)
C8 C13 C14 C15 -162.1(6)
N19 C14 C15 C16 0.9(9)
C13 C14 C15 C16 179.5(6)
C14 C15 C16 C17 0.2(10)
C15 C16 C17 C18 -0.8(9)
C15 C16 C17 C20 -177.2(6)
C16 C17 C18 N19 0.4(9)
C20 C17 C18 N19 176.8(6)
C17 C18 N19 C14 0.6(9)
C15 C14 N19 C18 -1.3(9)
C13 C14 N19 C18 180.0(5)
C16 C17 C20 C24 -168.2(6)
C18 C17 C20 C24 15.6(9)
C16 C17 C20 S21 14.0(8)
C18 C17 C20 S21 -162.2(5)
C24 C20 S21 C22 -1.8(5)
C17 C20 S21 C22 176.4(5)
C20 S21 C22 C23 1.0(5)
C20 S21 C22 C25 -172.5(5)
C25 C22 C23 C24 173.0(6)
S21 C22 C23 C24 0.1(7)
C22 C23 C24 C20 -1.5(8)
C17 C20 C24 C23 -175.7(6)
S21 C20 C24 C23 2.3(7)
C23 C22 C25 N29 -3.6(10)
S21 C22 C25 N29 168.7(5)
C23 C22 C25 N26 -179.5(6)
S21 C22 C25 N26 -7.1(8)
N29 C25 N26 O31 -180.0(6)
C22 C25 N26 O31 -3.4(9)
N29 C25 N26 C27 -12.4(6)
C22 C25 N26 C27 164.1(5)
O31 N26 C27 C32 74.8(6)
C25 N26 C27 C32 -93.0(6)
O31 N26 C27 C33 -46.1(7)
C25 N26 C27 C33 146.1(5)
O31 N26 C27 C28 -166.5(5)
C25 N26 C27 C28 25.7(6)
N26 C27 C28 N29 -27.3(5)
C32 C27 C28 N29 84.9(6)
C33 C27 C28 N29 -144.0(5)
N26 C27 C28 C34 -144.4(5)
C32 C27 C28 C34 -32.1(7)
C33 C27 C28 C34 98.9(6)
N26 C27 C28 C35 85.6(5)
C32 C27 C28 C35 -162.1(5)
C33 C27 C28 C35 -31.1(7)
N26 C25 N29 O30 -180.0(6)
C22 C25 N29 O30 4.1(10)
N26 C25 N29 C28 -7.9(7)
C22 C25 N29 C28 175.7(5)
C34 C28 N29 O30 -43.9(7)
C35 C28 N29 O30 76.4(7)
C27 C28 N29 O30 -164.5(5)
C34 C28 N29 C25 144.0(5)
C35 C28 N29 C25 -95.7(6)
C27 C28 N29 C25 23.5(6)
C40 N36 N37 C38 -1.1(6)
Zn1 N36 N37 C38 161.7(3)
C40 N36 N37 B66 -171.8(5)
Zn1 N36 N37 B66 -9.0(6)
N36 N37 C38 C39 1.3(6)
B66 N37 C38 C39 171.1(5)
N36 N37 C38 C50 179.3(5)
B66 N37 C38 C50 -10.9(9)
N37 C38 C39 C40 -0.9(6)
C50 C38 C39 C40 -178.7(6)
N37 N36 C40 C39 0.5(6)
Zn1 N36 C40 C39 -153.7(4)
N37 N36 C40 C41 179.5(5)
Zn1 N36 C40 C41 25.3(9)
C38 C39 C40 N36 0.2(6)
C38 C39 C40 C41 -178.7(5)
N36 C40 C41 C46 -144.5(6)
C39 C40 C41 C46 34.3(9)
N36 C40 C41 C42 34.9(8)
C39 C40 C41 C42 -146.3(6)
C46 C41 C42 C43 1.6(8)
C40 C41 C42 C43 -177.8(5)
C41 C42 C43 C44 0.4(9)
C42 C43 C44 C45 -2.0(9)
C42 C43 C44 C47 176.0(6)
C43 C44 C45 C46 1.6(9)
C47 C44 C45 C46 -176.5(6)
C44 C45 C46 C41 0.4(9)
C42 C41 C46 C45 -2.0(9)
C40 C41 C46 C45 177.5(5)
C43 C44 C47 C49 53.7(8)
C45 C44 C47 C49 -128.3(6)
C43 C44 C47 C48 -70.1(9)
C45 C44 C47 C48 107.9(7)
C55 N51 N52 C53 -1.0(6)
Zn1 N51 N52 C53 -178.8(4)
C55 N51 N52 B66 177.1(5)
Zn1 N51 N52 B66 -0.7(6)
N51 N52 C53 C54 1.0(6)
B66 N52 C53 C54 -176.9(5)
N51 N52 C53 C65 178.8(5)
B66 N52 C53 C65 0.9(9)
N52 C53 C54 C55 -0.7(6)
C65 C53 C54 C55 -178.3(6)
N52 N51 C55 C54 0.6(6)
Zn1 N51 C55 C54 177.5(4)
N52 N51 C55 C56 -177.3(5)
Zn1 N51 C55 C56 -0.4(9)
C53 C54 C55 N51 0.0(6)
C53 C54 C55 C56 177.9(5)
N51 C55 C56 C57 -29.0(9)
C54 C55 C56 C57 153.4(6)
N51 C55 C56 C61 151.1(6)
C54 C55 C56 C61 -26.5(9)
C61 C56 C57 C58 -1.8(9)
C55 C56 C57 C58 178.3(5)
C56 C57 C58 C59 1.2(10)
C57 C58 C59 C60 -0.2(10)
C57 C58 C59 C62 -178.6(6)
C58 C59 C60 C61 -0.1(10)
C62 C59 C60 C61 178.3(6)
C57 C56 C61 C60 1.4(9)
C55 C56 C61 C60 -178.6(5)
C59 C60 C61 C56 -0.5(10)
C58 C59 C62 C63 82.8(10)
C60 C59 C62 C63 -95.5(9)
C58 C59 C62 C64 -150.4(7)
C60 C59 C62 C64 31.3(10)
C38 N37 B66 N166 -101.3(6)
N36 N37 B66 N166 67.5(6)
C38 N37 B66 N52 138.1(5)
N36 N37 B66 N52 -53.1(6)
C53 N52 B66 N37 -119.7(6)
N51 N52 B66 N37 62.6(6)
C53 N52 B66 N166 121.9(6)
N51 N52 B66 N166 -55.8(6)
C169 N165 N166 C167 -0.7(5)
Zn1 N165 N166 C167 166.6(3)
C169 N165 N166 B66 173.3(4)
Zn1 N165 N166 B66 -19.5(5)
N37 B66 N166 C167 121.1(6)
N52 B66 N166 C167 -119.0(6)
N37 B66 N166 N165 -51.1(6)
N52 B66 N166 N165 68.8(6)
N165 N166 C167 C168 0.4(6)
B66 N166 C167 C168 -172.5(5)
N165 N166 C167 C179 179.9(5)
B66 N166 C167 C179 7.0(9)
N166 C167 C168 C169 0.0(6)
C179 C167 C168 C169 -179.4(5)
N166 N165 C169 C168 0.7(6)
Zn1 N165 C169 C168 -162.3(4)
N166 N165 C169 C170 -178.6(4)
Zn1 N165 C169 C170 18.5(8)
C167 C168 C169 N165 -0.4(6)
C167 C168 C169 C170 178.8(5)
N165 C169 C170 C171 -156.1(5)
C168 C169 C170 C171 24.8(8)
N165 C169 C170 C175 26.5(7)
C168 C169 C170 C175 -152.6(5)
C175 C170 C171 C172 -3.5(8)
C169 C170 C171 C172 179.0(5)
C170 C171 C172 C173 -0.2(8)
C171 C172 C173 C174 3.0(8)
C171 C172 C173 C176 -178.0(5)
C172 C173 C174 C175 -2.1(8)
C176 C173 C174 C175 178.8(5)
C173 C174 C175 C170 -1.6(8)
C171 C170 C175 C174 4.4(7)
C169 C170 C175 C174 -178.2(5)
C174 C173 C176 C177 171.6(5)
C172 C173 C176 C177 -7.4(8)
C174 C173 C176 C178 -64.6(7)
C172 C173 C176 C178 116.4(6)
C83 C78 C79 C80 1.3(9)
C83 C78 C79 C74 178.6(6)
C75 C74 C79 C78 6.0(9)
C77 C74 C79 C78 -112.8(6)
C76 C74 C79 C78 126.2(6)
C75 C74 C79 C80 -176.9(5)
C77 C74 C79 C80 64.3(7)
C76 C74 C79 C80 -56.7(7)
Zn71 O73 C80 C81 -2.2(6)
Zn71 O73 C80 C79 177.4(4)
C78 C79 C80 O73 175.7(5)
C74 C79 C80 O73 -1.7(9)
C78 C79 C80 C81 -4.7(8)
C74 C79 C80 C81 178.0(5)
Zn71 O72 C81 C82 177.0(5)
Zn71 O72 C81 C80 0.4(7)
O73 C80 C81 O72 1.4(9)
C79 C80 C81 O72 -178.2(5)
O73 C80 C81 C82 -175.3(5)
C79 C80 C81 C82 5.1(9)
O72 C81 C82 C83 -178.4(6)
C80 C81 C82 C83 -1.8(9)
C81 C82 C83 C78 -1.7(9)
C81 C82 C83 C84 179.3(6)
C79 C78 C83 C82 1.9(10)
C79 C78 C83 C84 -179.0(6)
C82 C83 C84 N89 -168.0(6)
C78 C83 C84 N89 13.0(9)
C82 C83 C84 C85 14.6(10)
C78 C83 C84 C85 -164.4(7)
N89 C84 C85 C86 0.0(11)
C83 C84 C85 C86 177.4(7)
C84 C85 C86 C87 -1.1(11)
C85 C86 C87 C88 1.4(10)
C85 C86 C87 C90 179.9(6)
C86 C87 C88 N89 -0.7(10)
C90 C87 C88 N89 -179.3(6)
C87 C88 N89 C84 -0.4(10)
C85 C84 N89 C88 0.7(9)
C83 C84 N89 C88 -176.9(6)
C88 C87 C90 C94 -6.4(10)
C86 C87 C90 C94 175.1(7)
C88 C87 C90 S91 172.7(5)
C86 C87 C90 S91 -5.8(9)
C94 C90 S91 C92 3.0(5)
C87 C90 S91 C92 -176.2(5)
C90 S91 C92 C93 -2.2(5)
C90 S91 C92 C95 175.1(5)
C95 C92 C93 C94 -176.2(6)
S91 C92 C93 C94 0.8(7)
C92 C93 C94 C90 1.5(8)
C87 C90 C94 C93 176.0(6)
S91 C90 C94 C93 -3.2(7)
C93 C92 C95 N99 6.7(10)
S91 C92 C95 N99 -170.2(5)
C93 C92 C95 N96 -177.2(6)
S91 C92 C95 N96 6.0(9)
N99 C95 N96 O101 -179.8(6)
C92 C95 N96 O101 3.5(10)
N99 C95 N96 C97 11.6(7)
C92 C95 N96 C97 -165.1(6)
O101 N96 C97 C103 45.0(9)
C95 N96 C97 C103 -146.2(6)
O101 N96 C97 C102 -73.4(7)
C95 N96 C97 C102 95.4(6)
O101 N96 C97 C98 168.1(6)
C95 N96 C97 C98 -23.0(7)
N96 C97 C98 C105 141.9(5)
C103 C97 C98 C105 -99.5(7)
C102 C97 C98 C105 30.1(8)
N96 C97 C98 N99 23.6(6)
C103 C97 C98 N99 142.3(6)
C102 C97 C98 N99 -88.1(6)
N96 C97 C98 C104 -88.5(6)
C103 C97 C98 C104 30.1(8)
C102 C97 C98 C104 159.8(6)
N96 C95 N99 O100 178.8(6)
C92 C95 N99 O100 -4.5(10)
N96 C95 N99 C98 5.8(7)
C92 C95 N99 C98 -177.5(6)
C105 C98 N99 O100 44.9(8)
C104 C98 N99 O100 -74.6(7)
C97 C98 N99 O100 167.2(5)
C105 C98 N99 C95 -141.8(6)
C104 C98 N99 C95 98.8(6)
C97 C98 N99 C95 -19.5(6)
C110 N106 N107 C108 1.2(6)
Zn71 N106 N107 C108 -172.9(4)
C110 N106 N107 B180 175.9(5)
Zn71 N106 N107 B180 1.9(6)
N106 N107 C108 C109 -0.4(7)
B180 N107 C108 C109 -174.5(6)
N106 N107 C108 C123 -179.6(5)
B180 N107 C108 C123 6.3(10)
N107 C108 C109 C110 -0.6(7)
C123 C108 C109 C110 178.6(6)
N107 N106 C110 C109 -1.6(7)
Zn71 N106 C110 C109 169.6(5)
N107 N106 C110 C111 178.5(5)
Zn71 N106 C110 C111 -10.3(10)
C108 C109 C110 N106 1.4(7)
C108 C109 C110 C111 -178.7(6)
N106 C110 C111 C116 139.4(6)
C109 C110 C111 C116 -40.6(9)
N106 C110 C111 C112 -41.0(8)
C109 C110 C111 C112 139.1(6)
C116 C111 C112 C113 -0.8(8)
C110 C111 C112 C113 179.6(5)
C111 C112 C113 C114 0.9(9)
C112 C113 C114 C115 0.5(10)
C112 C113 C114 C120 -176.4(10)
C112 C113 C114 C117 177.0(8)
C113 C114 C115 C116 -2.0(10)
C120 C114 C115 C116 175.6(8)
C117 C114 C115 C116 -177.9(9)
C112 C111 C116 C115 -0.7(9)
C110 C111 C116 C115 179.0(6)
C114 C115 C116 C111 2.1(10)
C113 C114 C117 C119 -144.0(11)
C115 C114 C117 C119 32.2(17)
C113 C114 C117 C118 100.6(16)
C115 C114 C117 C118 -83.3(17)
C113 C114 C120 C121 -70.4(17)
C115 C114 C120 C121 112.5(13)
C113 C114 C120 C122 51(2)
C115 C114 C120 C122 -125.8(17)
C128 N124 N125 C126 -0.9(6)
Zn71 N124 N125 C126 171.5(4)
C128 N124 N125 B180 173.9(5)
Zn71 N124 N125 B180 -13.7(6)
N124 N125 C126 C127 0.1(7)
B180 N125 C126 C127 -173.9(6)
N124 N125 C126 C146 -178.8(6)
B180 N125 C126 C146 7.1(10)
N125 C126 C127 C128 0.6(7)
C146 C126 C127 C128 179.5(6)
N125 N124 C128 C127 1.3(7)
Zn71 N124 C128 C127 -168.1(5)
N125 N124 C128 C129 -176.2(5)
Zn71 N124 C128 C129 14.4(9)
C126 C127 C128 N124 -1.2(7)
C126 C127 C128 C129 176.2(6)
N124 C128 C129 C130 26.0(11)
C127 C128 C129 C130 -151.1(9)
N124 C128 C129 C139 -157.7(10)
C127 C128 C129 C139 25.2(12)
N124 C128 C129 C134 -155.6(9)
C127 C128 C129 C134 27.4(10)
N124 C128 C129 C135 24.6(10)
C127 C128 C129 C135 -152.5(9)
C134 C129 C130 C131 0.0(3)
C128 C129 C130 C131 178.2(6)
C129 C130 C131 C132 0.0(3)
C130 C131 C132 C133 -0.1(6)
C130 C131 C132 C140 179.9(12)
C131 C132 C133 C134 0.1(8)
C140 C132 C133 C134 -179.9(13)
C132 C133 C134 C129 -0.1(8)
C130 C129 C134 C133 0.0(6)
C128 C129 C134 C133 -178.4(6)
C139 C129 C135 C136 0.0(3)
C128 C129 C135 C136 178.1(7)
C129 C135 C136 C137 0.1(6)
C135 C136 C137 C138 -0.2(8)
C135 C136 C137 C143 -179.9(12)
C136 C137 C138 C139 0.3(8)
C143 C137 C138 C139 179.9(13)
C135 C129 C139 C138 0.1(3)
C128 C129 C139 C138 -177.9(7)
C137 C138 C139 C129 -0.2(6)
C133 C132 C140 C142 -123.6(16)
C131 C132 C140 C142 56.4(17)
C133 C132 C140 C141 116.1(14)
C131 C132 C140 C141 -63.8(14)
C136 C137 C143 C145 -130.3(18)
C138 C137 C143 C145 50(2)
C136 C137 C143 C144 113.6(19)
C138 C137 C143 C144 -66(2)
C151 N147 N148 C149 0.1(7)
Zn71 N147 N148 C149 -175.7(4)
C151 N147 N148 B180 -179.0(5)
Zn71 N147 N148 B180 5.2(7)
N147 N148 C149 C150 -0.2(7)
B180 N148 C149 C150 178.8(6)
N147 N148 C149 C163 179.1(5)
B180 N148 C149 C163 -1.9(10)
N148 C149 C150 C151 0.2(7)
C163 C149 C150 C151 -179.1(6)
N148 N147 C151 C150 0.0(7)
Zn71 N147 C151 C150 174.4(5)
N148 N147 C151 C152 -178.6(6)
Zn71 N147 C151 C152 -4.2(10)
C149 C150 C151 N147 -0.1(7)
C149 C150 C151 C152 178.3(6)
N147 C151 C152 C153 -47.1(9)
C150 C151 C152 C153 134.7(7)
N147 C151 C152 C157 132.2(7)
C150 C151 C152 C157 -46.0(10)
C157 C152 C153 C154 -0.5(11)
C151 C152 C153 C154 178.8(7)
C152 C153 C154 C155 -0.5(13)
C153 C154 C155 C156 0.6(12)
C153 C154 C155 C158 166.6(16)
C153 C154 C155 C160 -173.1(10)
C154 C155 C156 C157 0.5(12)
C158 C155 C156 C157 -162(2)
C160 C155 C156 C157 174.5(9)
C153 C152 C157 C156 1.6(10)
C151 C152 C157 C156 -177.8(6)
C155 C156 C157 C152 -1.6(11)
C156 C155 C158 C159 -107(3)
C154 C155 C158 C159 89(2)
C156 C155 C158 C162 8(4)
C154 C155 C158 C162 -156.0(18)
C156 C155 C160 C162 54.9(15)
C154 C155 C160 C162 -131.5(11)
C156 C155 C160 C161 -68.4(15)
C154 C155 C160 C161 105.3(14)
C126 N125 B180 N107 120.3(6)
N124 N125 B180 N107 -53.2(7)
C126 N125 B180 N148 -121.0(6)
N124 N125 B180 N148 65.5(7)
N106 N107 B180 N125 58.5(7)
C108 N107 B180 N125 -127.9(6)
N106 N107 B180 N148 -62.6(6)
C108 N107 B180 N148 111.0(6)
C149 N148 B180 N125 121.5(6)
N147 N148 B180 N125 -59.6(7)
C149 N148 B180 N107 -118.8(7)
N147 N148 B180 N107 60.1(7)
